data_7714308
loop_
_publ_author_name
'Fitzgerald, Sophie A.'
'Payce, Ellie N.'
'Horton, Peter N.'
'Coles, Simon J.'
'Pope, Simon J. A.'

_publ_section_title
;
 2-(Thienyl)quinoxaline derivatives and their application in Ir(III)
 complexes yielding tuneable deep red emitters.
;
_journal_name_full 'Dalton transactions (Cambridge, England : 2003)'
_journal_paper_doi 10.1039/d3dt02193a
_journal_year 2023
_chemical_formula_moiety 'C34 H18 Cl4 Ir N6 S2, F6 P, 0.667[C2H3N]'
_chemical_formula_sum 'C35.33 H20 Cl4 F6 Ir N6.67 P S2'
_chemical_formula_weight 1081.01
_space_group_crystal_system triclinic
_space_group_IT_number 2
_space_group_name_Hall '-P 1'
_space_group_name_H-M_alt 'P -1'
_atom_sites_solution_hydrogens geom
_atom_sites_solution_primary dual
_audit_creation_date 2023-05-19
_audit_creation_method
;
Olex2 1.5-alpha
(compiled 2023.03.06 svn.rbb2c1857 for OlexSys, GUI svn.r6748)
;
_audit_update_record
;
2023-08-31 deposited with the CCDC.	2023-10-19 downloaded from the CCDC.
;
_cell_angle_alpha 74.988(2)
_cell_angle_beta 78.654(2)
_cell_angle_gamma 87.905(3)
_cell_formula_units_Z 6
_cell_length_a 14.0214(4)
_cell_length_b 20.3990(8)
_cell_length_c 20.6263(4)
_cell_measurement_reflns_used 24283
_cell_measurement_temperature 100.15
_cell_measurement_theta_max 36.1950
_cell_measurement_theta_min 1.5510
_cell_volume 5586.2(3)
_computing_cell_refinement 'CrysAlisPro 1.171.42.79a (Rigaku OD, 2022)'
_computing_data_collection 'GDA - generic data acquisition software'
_computing_data_reduction 'CrysAlisPro 1.171.42.79a (Rigaku OD, 2022)'
_computing_molecular_graphics 'Olex2 1.5-alpha (Dolomanov et al., 2009)'
_computing_publication_material 'Olex2 1.5-alpha (Dolomanov et al., 2009)'
_computing_structure_refinement 'SHELXL 2018/3 (Sheldrick, 2015)'
_computing_structure_solution 'SHELXT 2018/2 (Sheldrick, 2018)'
_diffrn_ambient_temperature 100.15
_diffrn_detector 'Photon counting pixel array'
_diffrn_detector_area_resol_mean 5.8140
_diffrn_detector_type 'Dectris PILATUS 2M'
_diffrn_measured_fraction_theta_full 0.999
_diffrn_measured_fraction_theta_max 0.999
_diffrn_measurement_details
;
List of Runs (angles in degrees, time in seconds):

  # Type    Start    End  Width  t~exp~   \w     \q     \k     \f   Frames
#--------------------------------------------------------------------------
  1  \f      0.00 180.00   0.20    0.20   0.00   0.00   0.00    --   900
  2  \w   -145.00  25.00   0.20    0.20    --   30.00   0.00 240.00  850
  3  \w   -145.00  25.00   0.20    0.20    --   30.00   0.00 120.00  850
  4  \w   -145.00  25.00   0.20    0.20    --   30.00   0.00   0.00  850
  5  \w   -145.00  25.00   0.20    0.20    --   30.00   0.00  60.00  850
  6  \w   -145.00  25.00   0.20    0.20    --   30.00   0.00 180.00  850
  7  \w   -145.00  25.00   0.20    0.20    --   30.00   0.00 300.00  850
  8  \w   -145.00  25.00   0.20    0.20    --   30.00   0.00  90.00  850
  9  \w   -145.00  25.00   0.20    0.20    --   30.00   0.00 210.00  850
 10  \w   -145.00  25.00   0.20    0.20    --   30.00   0.00 330.00  850
;
_diffrn_measurement_device 'Fixed \c 3-circle diffractometer'
_diffrn_measurement_device_type 'Fluid Film Devices'
_diffrn_measurement_method 'shutterless \w and \f scans'
_diffrn_orient_matrix_type 'CrysAlisPro convention (1999,Acta A55,543-557)'
_diffrn_orient_matrix_UB_11 -0.0364311000
_diffrn_orient_matrix_UB_12 0.0152989000
_diffrn_orient_matrix_UB_13 -0.0164127000
_diffrn_orient_matrix_UB_21 -0.0248227000
_diffrn_orient_matrix_UB_22 -0.0305757000
_diffrn_orient_matrix_UB_23 0.0092974000
_diffrn_orient_matrix_UB_31 -0.0238395000
_diffrn_orient_matrix_UB_32 0.0073399000
_diffrn_orient_matrix_UB_33 0.0297770000
_diffrn_radiation_monochromator 'Silicon 111'
_diffrn_radiation_probe x-ray
_diffrn_radiation_type Synchrotron
_diffrn_radiation_wavelength 0.6889
_diffrn_reflns_av_R_equivalents 0.1388
_diffrn_reflns_av_unetI/netI 0.0741
_diffrn_reflns_Laue_measured_fraction_full 0.999
_diffrn_reflns_Laue_measured_fraction_max 0.999
_diffrn_reflns_limit_h_max 18
_diffrn_reflns_limit_h_min -18
_diffrn_reflns_limit_k_max 26
_diffrn_reflns_limit_k_min -26
_diffrn_reflns_limit_l_max 26
_diffrn_reflns_limit_l_min -26
_diffrn_reflns_number 175892
_diffrn_reflns_point_group_measured_fraction_full 0.999
_diffrn_reflns_point_group_measured_fraction_max 0.999
_diffrn_reflns_theta_full 24.415
_diffrn_reflns_theta_max 26.573
_diffrn_reflns_theta_min 1.587
_diffrn_source 'Diamond Light Source Beamline I19-1'
_diffrn_source_type 'Undulator, I19, DLS, RAL'
_exptl_absorpt_coefficient_mu 3.767
_exptl_absorpt_correction_T_max 1.00000
_exptl_absorpt_correction_T_min 0.66443
_exptl_absorpt_correction_type multi-scan
_exptl_absorpt_process_details
;
CrysAlisPro 1.171.42.79a (Rigaku Oxford Diffraction, 2022)
Empirical absorption correction using spherical harmonics,
implemented in SCALE3 ABSPACK scaling algorithm.
;
_exptl_crystal_colour red
_exptl_crystal_colour_primary red
_exptl_crystal_density_diffrn 1.928
_exptl_crystal_description rod
_exptl_crystal_F_000 3148
_exptl_crystal_recrystallization_method 'The material was recrystallised from a mixture of MeCN and ether'
_exptl_crystal_size_max 0.152
_exptl_crystal_size_mid 0.045
_exptl_crystal_size_min 0.014
_refine_diff_density_max 4.703
_refine_diff_density_min -1.953
_refine_diff_density_rms 0.233
_refine_ls_extinction_method none
_refine_ls_goodness_of_fit_ref 1.250
_refine_ls_hydrogen_treatment constr
_refine_ls_matrix_type full
_refine_ls_number_parameters 1911
_refine_ls_number_reflns 25612
_refine_ls_number_restraints 5870
_refine_ls_restrained_S_all 1.438
_refine_ls_R_factor_all 0.1969
_refine_ls_R_factor_gt 0.1339
_refine_ls_shift/su_max 0.000
_refine_ls_shift/su_mean 0.000
_refine_ls_structure_factor_coef Fsqd
_refine_ls_weighting_details 'w=1/[\s^2^(Fo^2^)+(0.2000P)^2^] where P=(Fo^2^+2Fc^2^)/3'
_refine_ls_weighting_scheme calc
_refine_ls_wR_factor_gt 0.3724
_refine_ls_wR_factor_ref 0.4106
_reflns_Friedel_coverage 0.000
_reflns_number_gt 11600
_reflns_number_total 25612
_reflns_threshold_expression 'I > 2\s(I)'
_cod_data_source_file d3dt02193a2.cif
_cod_data_source_block Ir_L8
_cod_database_code 7714308
_shelx_shelxl_version_number 2018/3
_chemical_oxdiff_formula C34H18Cl4IrN6S2PF6
_chemical_oxdiff_usercomment 'SAF061 (DLS)'
_shelx_space_group_comment
;
The symmetry employed for this shelxl refinement is uniquely defined
by the following loop, which should always be used as a source of
symmetry information in preference to the above space-group names.
They are only intended as comments.
;
_shelx_estimated_absorpt_t_max 0.949
_shelx_estimated_absorpt_t_min 0.598
_olex2_refinement_description
;
1. Fixed Uiso
 At 1.2 times of:
  All C(H) groups
2. Restrained distances
 S51-C53 \\sim S51-C54
 with sigma of 0.02
 C53-C52 \\sim C52-C51 \\sim C51-C54
 with sigma of 0.03
 C53-C51 \\sim C52-C54
 with sigma of 0.04
 S51-C52 \\sim S51-C51
 with sigma of 0.04
 S1-C2 \\sim S1-C1
 with sigma of 0.04
 C3-C1 \\sim C2-C4
 with sigma of 0.04
 S1-C3 \\sim S1-C4
 with sigma of 0.02
 C3-C2 \\sim C2-C1 \\sim C1-C4
 with sigma of 0.03
 N91-C92 \\sim N91-C94
 with sigma of 0.04
 C93-C91 \\sim C93-C95 \\sim C92-C94 \\sim C91-C95
 with sigma of 0.04
 N91-C95 \\sim N91-C91
 with sigma of 0.02
 C95-C94 \\sim C94-C93 \\sim C93-C92 \\sim C92-C91
 with sigma of 0.02
 F3-F5 \\sim F4-F2 \\sim F6-F1
 with sigma of 0.05
 P1-F3 \\sim P1-F4 \\sim P1-F5 \\sim P1-F2 \\sim P1-F1 \\sim P1-F6
 with sigma of 0.02
 F26-F21 \\sim F25-F23 \\sim F22-F24
 with sigma of 0.05
 F3-F4 \\sim F3-F2 \\sim F3-F1 \\sim F3-F6 \\sim F5-F4 \\sim F5-F2 \\sim F5-F1
\\sim F5-F6
 with sigma of 0.04
 F26-F25 \\sim F26-F23 \\sim F26-F24 \\sim F26-F22 \\sim F21-F25 \\sim F21-F23
\\sim F21-F24 \\sim F21-F22
 with sigma of 0.04
 N141-C121 \\sim N241-C221
 with sigma of 0.04
 C143-C144 \\sim C243-C244
 with sigma of 0.02
 Ir3-C145 \\sim Ir4-C245
 with sigma of 0.04
 Cl10-C110 \\sim Cl20-C210
 with sigma of 0.02
 C124-N121 \\sim C224-N221
 with sigma of 0.04
 C147-C148 \\sim C247-C248
 with sigma of 0.02
 C131-C132 \\sim C231-C232
 with sigma of 0.02
 Cl10-C111 \\sim Cl20-C211
 with sigma of 0.04
 C149-C147 \\sim C249-C247
 with sigma of 0.04
 C107-C111 \\sim C207-C211
 with sigma of 0.04
 Ir3-C121 \\sim Ir4-C221
 with sigma of 0.02
 N141-C145 \\sim N241-C245
 with sigma of 0.02
 C121-C122 \\sim C221-C222
 with sigma of 0.02
 C128-C127 \\sim C228-C227
 with sigma of 0.02
 Ir3-C104 \\sim Ir4-C204
 with sigma of 0.04
 Cl3-C108 \\sim Cl7-C208
 with sigma of 0.04
 N122-C132 \\sim N222-C232
 with sigma of 0.04
 C121-C123 \\sim C221-C223
 with sigma of 0.04
 C126-N121 \\sim C226-N221
 with sigma of 0.04
 C112-C105 \\sim C212-C205
 with sigma of 0.04
 C149-C148 \\sim C249-C248
 with sigma of 0.02
 S121-C123 \\sim S221-C223
 with sigma of 0.02
 C124-C121 \\sim C224-C221
 with sigma of 0.02
 C101-C104 \\sim C201-C204
 with sigma of 0.02
 C112-N101 \\sim C212-N201
 with sigma of 0.02
 Ir3-C125 \\sim Ir4-C225
 with sigma of 0.04
 N142-C121 \\sim N242-C221
 with sigma of 0.04
 S101-C105 \\sim S201-C205
 with sigma of 0.04
 N142-N121 \\sim N242-N221
 with sigma of 0.04
 Cl4-C130 \\sim Cl6-C230
 with sigma of 0.04
 N141-N121 \\sim N241-N221
 with sigma of 0.04
 C142-C144 \\sim C242-C244
 with sigma of 0.04
 C145-C141 \\sim C245-C241
 with sigma of 0.04
 C146-C148 \\sim C246-C248
 with sigma of 0.04
 C101-C103 \\sim C201-C203
 with sigma of 0.04
 N102-C108 \\sim N202-C208
 with sigma of 0.04
 C108-C112 \\sim C208-C212
 with sigma of 0.04
 Ir3-N141 \\sim Ir4-N241
 with sigma of 0.02
 Ir3-N121 \\sim Ir4-N221
 with sigma of 0.02
 S101-C104 \\sim S201-C204
 with sigma of 0.02
 Cl12-C130 \\sim Cl5-C230
 with sigma of 0.02
 N142-C146 \\sim N242-C246
 with sigma of 0.02
 N122-C127 \\sim N222-C227
 with sigma of 0.02
 C142-C141 \\sim C242-C241
 with sigma of 0.02
 C145-C146 \\sim C245-C246
 with sigma of 0.02
 C102-C103 \\sim C202-C203
 with sigma of 0.02
 C107-C112 \\sim C207-C212
 with sigma of 0.02
 C110-C109 \\sim C210-C209
 with sigma of 0.02
 C105-C104 \\sim C205-C204
 with sigma of 0.02
 C127-C132 \\sim C227-C232
 with sigma of 0.02
 Ir3-C141 \\sim Ir4-C241
 with sigma of 0.04
 Ir3-C112 \\sim Ir4-C212
 with sigma of 0.04
 Ir3-C132 \\sim Ir4-C232
 with sigma of 0.04
 S101-C102 \\sim S201-C202
 with sigma of 0.04
 S121-C125 \\sim S221-C225
 with sigma of 0.04
 Cl12-C131 \\sim Cl5-C231
 with sigma of 0.04
 N141-N142 \\sim N241-N242
 with sigma of 0.04
 N141-C101 \\sim N241-C201
 with sigma of 0.04
 N142-C101 \\sim N242-C201
 with sigma of 0.04
 N122-C125 \\sim N222-C225
 with sigma of 0.04
 C131-C129 \\sim C231-C229
 with sigma of 0.04
 C124-C126 \\sim C224-C226
 with sigma of 0.04
 C145-C147 \\sim C245-C247
 with sigma of 0.04
 C121-N121 \\sim C221-N221
 with sigma of 0.04
 C146-C150 \\sim C246-C250
 with sigma of 0.04
 C141-C143 \\sim C241-C243
 with sigma of 0.04
 C101-N121 \\sim C201-N221
 with sigma of 0.04
 C130-C132 \\sim C230-C232
 with sigma of 0.04
 N102-C105 \\sim N202-C205
 with sigma of 0.04
 C106-N101 \\sim C206-N201
 with sigma of 0.04
 C107-N101 \\sim C207-N201
 with sigma of 0.04
 C103-C104 \\sim C203-C204
 with sigma of 0.04
 C128-C132 \\sim C228-C232
 with sigma of 0.04
 C127-N121 \\sim C227-N221
 with sigma of 0.04
 C125-N121 \\sim C225-N221
 with sigma of 0.02
 N102-C106 \\sim N202-C206
 with sigma of 0.02
 Ir3-N142 \\sim Ir4-N242
 with sigma of 0.02
 Ir3-C101 \\sim Ir4-C201
 with sigma of 0.02
 Ir3-N101 \\sim Ir4-N201
 with sigma of 0.02
 S101-C103 \\sim S201-C203
 with sigma of 0.02
 S121-C124 \\sim S221-C224
 with sigma of 0.02
 Cl3-C109 \\sim Cl7-C209
 with sigma of 0.02
 Cl4-C129 \\sim Cl6-C229
 with sigma of 0.02
 N141-C141 \\sim N241-C241
 with sigma of 0.02
 N142-C150 \\sim N242-C250
 with sigma of 0.02
 N122-C126 \\sim N222-C226
 with sigma of 0.02
 C131-C130 \\sim C231-C230
 with sigma of 0.02
 C142-C143 \\sim C242-C243
 with sigma of 0.02
 C124-C125 \\sim C224-C225
 with sigma of 0.02
 C145-C144 \\sim C245-C244
 with sigma of 0.02
 C149-C150 \\sim C249-C250
 with sigma of 0.02
 C146-C147 \\sim C246-C247
 with sigma of 0.02
 C126-C125 \\sim C226-C225
 with sigma of 0.02
 C102-C101 \\sim C202-C201
 with sigma of 0.02
 C123-C122 \\sim C223-C222
 with sigma of 0.02
 N102-C107 \\sim N202-C207
 with sigma of 0.02
 C107-C108 \\sim C207-C208
 with sigma of 0.02
 C108-C109 \\sim C208-C209
 with sigma of 0.02
 C110-C111 \\sim C210-C211
 with sigma of 0.02
 C112-C111 \\sim C212-C211
 with sigma of 0.02
 C105-C106 \\sim C205-C206
 with sigma of 0.02
 C105-N101 \\sim C205-N201
 with sigma of 0.02
 C128-C129 \\sim C228-C229
 with sigma of 0.02
 N121-C132 \\sim N221-C232
 with sigma of 0.02
 Ir3-C124 \\sim Ir4-C224
 with sigma of 0.04
 Ir3-C146 \\sim Ir4-C246
 with sigma of 0.04
 Ir3-C102 \\sim Ir4-C202
 with sigma of 0.04
 Ir3-C150 \\sim Ir4-C250
 with sigma of 0.04
 Ir3-C105 \\sim Ir4-C205
 with sigma of 0.04
 Ir3-C122 \\sim Ir4-C222
 with sigma of 0.04
 Cl10-C109 \\sim Cl20-C209
 with sigma of 0.04
 S101-C101 \\sim S201-C201
 with sigma of 0.04
 S121-C121 \\sim S221-C221
 with sigma of 0.04
 S121-C122 \\sim S221-C222
 with sigma of 0.04
 Cl3-C110 \\sim Cl7-C210
 with sigma of 0.04
 Cl12-C129 \\sim Cl5-C229
 with sigma of 0.04
 Cl4-C128 \\sim Cl6-C228
 with sigma of 0.04
 N141-C142 \\sim N241-C242
 with sigma of 0.04
 N141-C146 \\sim N241-C246
 with sigma of 0.04
 N141-C144 \\sim N241-C244
 with sigma of 0.04
 N141-N101 \\sim N241-N201
 with sigma of 0.04
 N142-C145 \\sim N242-C245
 with sigma of 0.04
 N142-C149 \\sim N242-C249
 with sigma of 0.04
 N142-C147 \\sim N242-C247
 with sigma of 0.04
 N142-N101 \\sim N242-N201
 with sigma of 0.04
 N122-C128 \\sim N222-C228
 with sigma of 0.04
 C131-C127 \\sim C231-C227
 with sigma of 0.04
 C131-N121 \\sim C231-N221
 with sigma of 0.04
 C124-C123 \\sim C224-C223
 with sigma of 0.04
 C124-C122 \\sim C224-C222
 with sigma of 0.04
 C145-C143 \\sim C245-C243
 with sigma of 0.04
 C121-C101 \\sim C221-C201
 with sigma of 0.04
 C121-C125 \\sim C221-C225
 with sigma of 0.04
 C121-N101 \\sim C221-N201
 with sigma of 0.04
 C146-C144 \\sim C246-C244
 with sigma of 0.04
 C126-C127 \\sim C226-C227
 with sigma of 0.04
 C102-C104 \\sim C202-C204
 with sigma of 0.04
 C101-C105 \\sim C201-C205
 with sigma of 0.04
 C101-N101 \\sim C201-N201
 with sigma of 0.04
 C125-C132 \\sim C225-C232
 with sigma of 0.04
 C150-C148 \\sim C250-C248
 with sigma of 0.04
 C130-C128 \\sim C230-C228
 with sigma of 0.04
 N102-C112 \\sim N202-C212
 with sigma of 0.04
 C107-C106 \\sim C207-C206
 with sigma of 0.04
 C107-C109 \\sim C207-C209
 with sigma of 0.04
 C108-C110 \\sim C208-C210
 with sigma of 0.04
 C110-C112 \\sim C210-C212
 with sigma of 0.04
 C106-C104 \\sim C206-C204
 with sigma of 0.04
 C111-C109 \\sim C211-C209
 with sigma of 0.04
 C111-N101 \\sim C211-N201
 with sigma of 0.04
 C104-N101 \\sim C204-N201
 with sigma of 0.04
 C127-C129 \\sim C227-C229
 with sigma of 0.04
 N121-N101 \\sim N221-N201
 with sigma of 0.04
 C130-C129 \\sim C230-C229
 with sigma of 0.02
 P21-F26 \\sim P21B-F26B
 with sigma of 0.02
 P21-F25 \\sim P21B-F25B
 with sigma of 0.02
 P21-F21 \\sim P21B-F21B
 with sigma of 0.02
 P21-F23 \\sim P21B-F23B
 with sigma of 0.02
 P21-F24 \\sim P21B-F24B
 with sigma of 0.02
 P21-F22 \\sim P21B-F22B
 with sigma of 0.02
 F26-F25 \\sim F26B-F25B
 with sigma of 0.04
 F26-F21 \\sim F26B-F21B
 with sigma of 0.04
 F26-F23 \\sim F26B-F23B
 with sigma of 0.04
 F26-F24 \\sim F26B-F24B
 with sigma of 0.04
 F26-F22 \\sim F26B-F22B
 with sigma of 0.04
 F25-F21 \\sim F25B-F21B
 with sigma of 0.04
 F25-F23 \\sim F25B-F23B
 with sigma of 0.04
 F25-F24 \\sim F25B-F24B
 with sigma of 0.04
 F25-F22 \\sim F25B-F22B
 with sigma of 0.04
 F21-F23 \\sim F21B-F23B
 with sigma of 0.04
 F21-F24 \\sim F21B-F24B
 with sigma of 0.04
 F21-F22 \\sim F21B-F22B
 with sigma of 0.04
 F23-F24 \\sim F23B-F24B
 with sigma of 0.04
 F23-F22 \\sim F23B-F22B
 with sigma of 0.04
 F24-F22 \\sim F24B-F22B
 with sigma of 0.04
 F26-F25 \\sim F26-F23 \\sim F26-F24 \\sim F26-F22 \\sim F25-F21 \\sim F25-F24
\\sim F25-F22 \\sim F21-F23
 \\sim F21-F24 \\sim F21-F22 \\sim F23-F24 \\sim F23-F22 \\sim F24-F22
 with sigma of 0.04
 P21-F26 \\sim P21-F25 \\sim P21-F21 \\sim P21-F23 \\sim P21-F24 \\sim P21-F22
 with sigma of 0.02
 F26B-F25B \\sim F26B-F23B \\sim F26B-F24B \\sim F26B-F22B \\sim F25B-F21B
\\sim F25B-F24B \\sim F25B-
 F22B \\sim F21B-F23B \\sim F21B-F24B \\sim F21B-F22B \\sim F23B-F24B \\sim
F23B-F22B \\sim F24B-F22B
 with sigma of 0.04
 P21B-F26B \\sim P21B-F25B \\sim P21B-F21B \\sim P21B-F23B \\sim P21B-F24B
\\sim P21B-F22B
 with sigma of 0.02
3. Restrained planarity
 S71, C71, C72, C73, C74
 with sigma of 0.02
 Cl71, Cl72, N71, N72, C75, C76, C77, C78, C79, C80, C81, C82
 with sigma of 0.05
 S51, C51, C52, C53, C54
 with sigma of 0.02
 Cl51, Cl52, N51, N52, C55, C56, C57, C58, C59, C60, C61, C62
 with sigma of 0.05
 N92, C96, C97, C98, C99, C100
 with sigma of 0.02
 N91, C91, C92, C93, C94, C95
 with sigma of 0.02
 S1, C1, C2, C3, C4
 with sigma of 0.02
 Cl1, Cl2, N1, N2, C5, C6, C7, C8, C9, C10, C11, C12
 with sigma of 0.05
 S21, C21, C22, C23, C24
 with sigma of 0.02
 Cl21, Cl22, N21, N22, C25, C26, C27, C28, C29, C30, C31, C32
 with sigma of 0.05
 N42, C46, C47, C48, C49, C50
 with sigma of 0.02
 N41, C41, C42, C43, C44, C45
 with sigma of 0.02
 S121, C121, C122, C123, C124
 with sigma of 0.02
 Cl4, Cl12, N121, N122, C125, C126, C127, C128, C129, C130, C131, C132
 with sigma of 0.05
 S101, C101, C102, C103, C104
 with sigma of 0.02
 Cl3, Cl10, N101, N102, C105, C106, C107, C108, C109, C110, C111, C112
 with sigma of 0.05
 N142, C146, C147, C148, C149, C150
 with sigma of 0.02
 N141, C141, C142, C143, C144, C145
 with sigma of 0.02
 S221, C221, C222, C223, C224
 with sigma of 0.02
 Cl5, Cl6, N221, N222, C225, C226, C227, C228, C229, C230, C231, C232
 with sigma of 0.05
 N242, C246, C247, C248, C249, C250
 with sigma of 0.02
 N241, C241, C242, C243, C244, C245
 with sigma of 0.02
 Cl7, Cl20, N201, N202, C205, C206, C207, C208, C209, C210, C211, C212
 with sigma of 0.05
 S201, C201, C202, C203, C204
 with sigma of 0.02
4. Rigid bond restraints
 All non-hydrogen atoms
 with sigma for 1-2 distances of 0.01 and sigma for 1-3 distances of 0.01
5. Uiso/Uaniso restraints and constraints
All non-hydrogen atoms have similar U: within 2A with sigma of 0.04 and sigma
for terminal atoms of 0.08 within 2A
6. Rigid body (RIGU) restrains
 All non-hydrogen atoms
 with sigma for 1-2 distances of 0.004 and sigma for 1-3 distances of 0.004
7. Others
 Sof(Ir4)=Sof(Cl5)=Sof(Cl6)=Sof(Cl7)=Sof(Cl20)=Sof(S201)=Sof(S221)=Sof(N201)=
 Sof(N202)=Sof(N221)=Sof(N222)=Sof(N241)=Sof(N242)=Sof(C201)=Sof(C202)=
 Sof(H202)=Sof(C203)=Sof(H203)=Sof(C204)=Sof(C205)=Sof(C206)=Sof(H206)=
 Sof(C207)=Sof(C208)=Sof(H208)=Sof(C209)=Sof(C210)=Sof(C211)=Sof(H211)=
 Sof(C212)=Sof(C221)=Sof(C222)=Sof(H222)=Sof(C223)=Sof(H223)=Sof(C224)=
 Sof(C225)=Sof(C226)=Sof(H226)=Sof(C227)=Sof(C228)=Sof(H228)=Sof(C229)=
 Sof(C230)=Sof(C231)=Sof(H231)=Sof(C232)=Sof(C241)=Sof(H241)=Sof(C242)=
 Sof(H242)=Sof(C243)=Sof(H243)=Sof(C244)=Sof(H244)=Sof(C245)=Sof(C246)=
 Sof(C247)=Sof(H247)=Sof(C248)=Sof(H248)=Sof(C249)=Sof(H249)=Sof(C250)=
 Sof(H250)=1-FVAR(1)
 Sof(Ir3)=Sof(Cl3)=Sof(Cl4)=Sof(Cl10)=Sof(Cl12)=Sof(S101)=Sof(S121)=Sof(N101)=
 Sof(N102)=Sof(N121)=Sof(N122)=Sof(N141)=Sof(N142)=Sof(C101)=Sof(C102)=
 Sof(H102)=Sof(C103)=Sof(H103)=Sof(C104)=Sof(C105)=Sof(C106)=Sof(H106)=
 Sof(C107)=Sof(C108)=Sof(H108)=Sof(C109)=Sof(C110)=Sof(C111)=Sof(H111)=
 Sof(C112)=Sof(C121)=Sof(C122)=Sof(H122)=Sof(C123)=Sof(H123)=Sof(C124)=
 Sof(C125)=Sof(C126)=Sof(H126)=Sof(C127)=Sof(C128)=Sof(H128)=Sof(C129)=
 Sof(C130)=Sof(C131)=Sof(H131)=Sof(C132)=Sof(C141)=Sof(H141)=Sof(C142)=
 Sof(H142)=Sof(C143)=Sof(H143)=Sof(C144)=Sof(H144)=Sof(C145)=Sof(C146)=
 Sof(C147)=Sof(H147)=Sof(C148)=Sof(H148)=Sof(C149)=Sof(H149)=Sof(C150)=
 Sof(H150)=FVAR(1)
 Sof(P21B)=Sof(F21B)=Sof(F22B)=Sof(F23B)=Sof(F24B)=Sof(F25B)=Sof(F26B)=1-FVAR(2)
 Sof(P21)=Sof(F21)=Sof(F22)=Sof(F23)=Sof(F24)=Sof(F25)=Sof(F26)=FVAR(2)
8.a Aromatic/amide H refined with riding coordinates:
 C2(H2), C3(H3), C6(H6), C8(H8), C11(H11), C22(H22), C23(H23), C26(H26),
 C28(H28), C31(H31), C44(H44), C43(H43), C42(H42), C41(H41), C50(H50), C49(H49),
  C48(H48), C47(H47), C52(H52), C53(H53), C56(H56), C58(H58), C61(H61),
 C72(H72), C73(H73), C76(H76), C78(H78), C81(H81), C91(H91), C92(H92), C93(H93),
  C94(H94), C97(H97), C98(H98), C99(H99), C100(H100), C102(H102), C103(H103),
 C106(H106), C108(H108), C111(H111), C122(H122), C123(H123), C126(H126),
 C128(H128), C131(H131), C141(H141), C142(H142), C143(H143), C144(H144),
 C147(H147), C148(H148), C149(H149), C150(H150), C202(H202), C203(H203),
 C206(H206), C208(H208), C211(H211), C222(H222), C223(H223), C226(H226),
 C228(H228), C231(H231), C241(H241), C242(H242), C243(H243), C244(H244),
 C247(H247), C248(H248), C249(H249), C250(H250)
8.b Fitted hexagon refined as free rotating group:
 C45(C44,C43,C42,C41,N41), C46(N42,C50,C49,C48,C47), C96(C97,C98,C99,C100,N92)
;
_smtbx_masks_special_details
;
A solvent mask was calculated and 94 electrons were 
found in a volume of 388\%A^3^ in 2 voids per unit cell. 
This is consistent with the presence of 
0.667[C2H3N] per Asymmetric Unit 
which account for 88 electrons 
per unit cell.
;
_smtbx_masks_void_probe_radius 1.2
_smtbx_masks_void_truncation_radius 1.2
_olex2_diffrn_ambient_temperature_device 'Oxford Cryosystems'
_olex2_exptl_crystal_mounting_method 'The crystal was mounted on a MITIGEN holder in oil'
_olex2_submission_original_sample_id SAF061
_olex2_submission_special_instructions 'No special instructions were received'
_oxdiff_exptl_absorpt_empirical_details
;
Empirical correction (ABSPACK) includes:
- Absorption correction using spherical harmonics
- Frame scaling
- B-factor correction
;
_oxdiff_exptl_absorpt_empirical_full_max 5.920
_oxdiff_exptl_absorpt_empirical_full_min 0.040

loop_
_space_group_symop_operation_xyz
'x, y, z'
'-x, -y, -z'

loop_
_atom_site_label
_atom_site_type_symbol
_atom_site_fract_x
_atom_site_fract_y
_atom_site_fract_z
_atom_site_U_iso_or_equiv
_atom_site_adp_type
_atom_site_occupancy
_atom_site_site_symmetry_order
_atom_site_calc_flag
_atom_site_refinement_flags_posn
_atom_site_refinement_flags_adp
_atom_site_refinement_flags_occupancy
_atom_site_disorder_assembly
_atom_site_disorder_group
Ir1 Ir 0.31001(5) 0.76931(5) 0.63265(4) 0.1395(4) Uani 1 1 d . U . . .
Cl1 Cl -0.1976(4) 0.6973(4) 0.8174(3) 0.176(2) Uani 1 1 d . U . . .
Cl2 Cl -0.0655(4) 0.8309(4) 0.7661(3) 0.186(3) Uani 1 1 d . U . . .
Cl21 Cl 0.6120(6) 0.9844(4) 0.3160(3) 0.209(3) Uani 1 1 d . U . . .
Cl22 Cl 0.4269(6) 0.8881(6) 0.3481(3) 0.294(6) Uani 1 1 d . U . . .
S1 S 0.4115(4) 0.5620(4) 0.6235(3) 0.163(2) Uani 1 1 d D U . . .
S21 S 0.4457(5) 0.8137(4) 0.7951(3) 0.180(3) Uani 1 1 d . U . . .
N1 N 0.2092(10) 0.6885(9) 0.6795(4) 0.129(3) Uani 1 1 d . U . . .
N2 N 0.0877(11) 0.5731(10) 0.7264(5) 0.137(4) Uani 1 1 d . U . . .
N21 N 0.4248(10) 0.8378(6) 0.5967(7) 0.156(4) Uani 1 1 d . U . . .
N22 N 0.5905(11) 0.9234(7) 0.5716(10) 0.157(5) Uani 1 1 d . U . . .
C1 C 0.3908(12) 0.6890(11) 0.6294(8) 0.151(4) Uani 1 1 d D U . . .
C2 C 0.4880(12) 0.6844(12) 0.5914(7) 0.160(4) Uani 1 1 d D U . . .
H2 H 0.534153 0.720596 0.572640 0.192 Uiso 1 1 calc R U . . .
C3 C 0.5021(13) 0.6168(12) 0.5871(7) 0.167(5) Uani 1 1 d D U . . .
H3 H 0.561920 0.603255 0.563903 0.201 Uiso 1 1 calc R U . . .
C4 C 0.3463(12) 0.6241(10) 0.6478(8) 0.153(4) Uani 1 1 d D U . . .
C5 C 0.2388(13) 0.6307(12) 0.6724(5) 0.132(4) Uani 1 1 d . U . . .
C6 C 0.1808(14) 0.5705(11) 0.6950(6) 0.133(4) Uani 1 1 d . U . . .
H6 H 0.207532 0.528836 0.688051 0.160 Uiso 1 1 calc R U . . .
C7 C 0.0569(13) 0.6307(12) 0.7340(5) 0.132(4) Uani 1 1 d . U . . .
C8 C -0.0410(12) 0.6385(12) 0.7670(5) 0.140(4) Uani 1 1 d . U . . .
H8 H -0.081381 0.598932 0.782493 0.168 Uiso 1 1 calc R U . . .
C9 C -0.0802(13) 0.6946(14) 0.7777(5) 0.152(5) Uani 1 1 d . U . . .
C10 C -0.0241(13) 0.7570(12) 0.7556(5) 0.151(5) Uani 1 1 d . U . . .
C11 C 0.0770(13) 0.7579(12) 0.7212(5) 0.149(5) Uani 1 1 d . U . . .
H11 H 0.115765 0.798297 0.706134 0.179 Uiso 1 1 calc R U . . .
C12 C 0.1162(12) 0.6917(11) 0.7110(5) 0.140(4) Uani 1 1 d . U . . .
C21 C 0.3458(12) 0.7679(10) 0.7197(9) 0.161(5) Uani 1 1 d . U . . .
C22 C 0.3109(14) 0.7322(10) 0.7912(9) 0.161(7) Uani 1 1 d . U . . .
H22 H 0.260588 0.698652 0.805416 0.193 Uiso 1 1 calc R U . . .
C23 C 0.3581(13) 0.7520(10) 0.8367(10) 0.163(7) Uani 1 1 d . U . . .
H23 H 0.343722 0.733654 0.884866 0.195 Uiso 1 1 calc R U . . .
C24 C 0.4224(13) 0.8158(10) 0.7133(10) 0.156(6) Uani 1 1 d . U . . .
C25 C 0.4647(11) 0.8459(7) 0.6536(10) 0.159(6) Uani 1 1 d . U . . .
C26 C 0.5542(12) 0.8931(8) 0.6354(12) 0.161(6) Uani 1 1 d . U . . .
H26 H 0.583481 0.900338 0.670767 0.193 Uiso 1 1 calc R U . . .
C27 C 0.5531(13) 0.9154(7) 0.5197(11) 0.158(6) Uani 1 1 d . U . . .
C28 C 0.5939(15) 0.9478(8) 0.4561(12) 0.178(7) Uani 1 1 d . U . . .
H28 H 0.649345 0.976380 0.447789 0.214 Uiso 1 1 calc R U . . .
C29 C 0.5567(16) 0.9398(8) 0.4052(12) 0.180(7) Uani 1 1 d . U . . .
C30 C 0.4775(15) 0.9001(8) 0.4117(10) 0.177(7) Uani 1 1 d . U . . .
C31 C 0.4312(14) 0.8646(8) 0.4772(10) 0.172(7) Uani 1 1 d . U . . .
H31 H 0.375823 0.836405 0.483606 0.206 Uiso 1 1 calc R U . . .
C32 C 0.4678(13) 0.8717(7) 0.5313(10) 0.163(6) Uani 1 1 d . U . . .
C45 C 0.1790(12) 0.8678(7) 0.5681(6) 0.147(4) Uani 1 1 d G U . . .
C44 C 0.1279(14) 0.9276(9) 0.5519(8) 0.211(8) Uani 1 1 d G U . . .
H44 H 0.097871 0.937497 0.513050 0.253 Uiso 1 1 calc R U . . .
C43 C 0.1206(14) 0.9730(7) 0.5926(11) 0.228(9) Uani 1 1 d G U . . .
H43 H 0.085678 1.013829 0.581554 0.273 Uiso 1 1 calc R U . . .
C42 C 0.1645(15) 0.9585(8) 0.6494(9) 0.197(8) Uani 1 1 d G U . . .
H42 H 0.159579 0.989515 0.677248 0.236 Uiso 1 1 calc R U . . .
C41 C 0.2157(12) 0.8987(9) 0.6656(6) 0.185(6) Uani 1 1 d G U . . .
H41 H 0.245672 0.888869 0.704438 0.222 Uiso 1 1 calc R U . . .
N41 N 0.2229(9) 0.8534(6) 0.6249(7) 0.147(3) Uani 1 1 d G U . . .
C46 C 0.1902(11) 0.8278(7) 0.5265(7) 0.154(5) Uani 1 1 d G U . . .
N42 N 0.2522(9) 0.7738(7) 0.5428(5) 0.139(4) Uani 1 1 d G U . . .
C50 C 0.2728(9) 0.7290(7) 0.5016(7) 0.160(5) Uani 1 1 d G U . . .
H50 H 0.315194 0.692156 0.512721 0.192 Uiso 1 1 calc R U . . .
C49 C 0.2314(11) 0.7380(8) 0.4440(6) 0.164(6) Uani 1 1 d G U . . .
H49 H 0.245446 0.707387 0.415791 0.197 Uiso 1 1 calc R U . . .
C48 C 0.1694(10) 0.7919(9) 0.4277(6) 0.173(7) Uani 1 1 d G U . . .
H48 H 0.141037 0.798128 0.388314 0.208 Uiso 1 1 calc R U . . .
C47 C 0.1488(10) 0.8368(7) 0.4689(7) 0.166(6) Uani 1 1 d G U . . .
H47 H 0.106373 0.873638 0.457768 0.199 Uiso 1 1 calc R U . . .
Ir2 Ir 0.17970(5) 0.22579(5) 0.93414(4) 0.1311(4) Uani 1 1 d . U . . .
Cl51 Cl 0.5912(4) 0.3993(4) 0.9984(3) 0.171(2) Uani 1 1 d . U . . .
Cl52 Cl 0.4332(3) 0.2920(3) 1.0950(2) 0.1498(19) Uani 1 1 d . U . . .
Cl71 Cl -0.0129(7) -0.0596(4) 0.8401(4) 0.215(3) Uani 1 1 d . U . . .
Cl72 Cl 0.1925(8) 0.0013(5) 0.8150(5) 0.304(7) Uani 1 1 d . U . . .
S51 S 0.1456(5) 0.3551(4) 0.7302(3) 0.168(2) Uani 1 1 d D U . . .
S71 S -0.0670(4) 0.2803(4) 1.0814(3) 0.158(2) Uani 1 1 d . U . . .
N51 N 0.2735(9) 0.3112(6) 0.8938(7) 0.128(3) Uani 1 1 d . U . . .
N52 N 0.4154(12) 0.4087(7) 0.8046(8) 0.157(5) Uani 1 1 d . U . . .
N71 N 0.0632(12) 0.1543(7) 0.9731(7) 0.153(4) Uani 1 1 d . U . . .
N72 N -0.1217(15) 0.0986(10) 0.9952(10) 0.205(7) Uani 1 1 d . U . . .
N91 N 0.2522(10) 0.1624(8) 1.0150(7) 0.145(4) Uani 1 1 d D U . . .
C51 C 0.1261(12) 0.2738(9) 0.8553(9) 0.151(4) Uani 1 1 d D U . . .
C52 C 0.0501(13) 0.2612(9) 0.8276(9) 0.160(6) Uani 1 1 d D U . . .
H52 H 0.001741 0.227901 0.852722 0.192 Uiso 1 1 calc R U . . .
C53 C 0.0461(15) 0.2964(10) 0.7652(10) 0.185(7) Uani 1 1 d D U . . .
H53 H -0.003786 0.291235 0.741639 0.222 Uiso 1 1 calc R U . . .
C54 C 0.1850(13) 0.3229(9) 0.8101(8) 0.136(4) Uani 1 1 d D U . . .
C55 C 0.2714(12) 0.3396(8) 0.8254(9) 0.140(5) Uani 1 1 d . U . . .
C56 C 0.3347(14) 0.3819(8) 0.7883(9) 0.161(6) Uani 1 1 d . U . . .
H56 H 0.327088 0.398526 0.742149 0.193 Uiso 1 1 calc R U . . .
C57 C 0.4148(11) 0.3785(6) 0.8743(9) 0.142(5) Uani 1 1 d . U . . .
C58 C 0.4901(11) 0.3985(6) 0.9011(10) 0.149(5) Uani 1 1 d . U . . .
H58 H 0.537049 0.430705 0.871498 0.179 Uiso 1 1 calc R U . . .
C59 C 0.4992(11) 0.3736(7) 0.9684(10) 0.152(5) Uani 1 1 d . U . . .
C60 C 0.4287(10) 0.3281(6) 1.0061(8) 0.138(5) Uani 1 1 d . U . . .
C61 C 0.3520(10) 0.3046(6) 0.9860(8) 0.138(5) Uani 1 1 d . U . . .
H61 H 0.306288 0.272363 1.016895 0.165 Uiso 1 1 calc R U . . .
C62 C 0.3445(10) 0.3322(6) 0.9137(9) 0.135(5) Uani 1 1 d . U . . .
C71 C 0.0920(11) 0.2727(10) 0.9935(8) 0.132(4) Uani 1 1 d . U . . .
C72 C 0.0935(12) 0.3382(11) 1.0111(8) 0.142(5) Uani 1 1 d . U . . .
H72 H 0.144620 0.371021 0.992696 0.170 Uiso 1 1 calc R U . . .
C73 C 0.0122(12) 0.3456(11) 1.0571(7) 0.144(4) Uani 1 1 d . U . . .
H73 H 0.001322 0.384860 1.074022 0.173 Uiso 1 1 calc R U . . .
C74 C 0.0058(11) 0.2371(11) 1.0300(8) 0.141(4) Uani 1 1 d . U . . .
C75 C -0.0117(14) 0.1761(9) 1.0150(8) 0.154(5) Uani 1 1 d . U . . .
C76 C -0.1095(18) 0.1476(12) 1.0274(12) 0.202(8) Uani 1 1 d . U . . .
H76 H -0.162343 0.162331 1.056470 0.243 Uiso 1 1 calc R U . . .
C77 C -0.049(2) 0.0801(10) 0.9563(11) 0.184(7) Uani 1 1 d . U . . .
C78 C -0.070(2) 0.0252(10) 0.9229(11) 0.198(7) Uani 1 1 d . U . . .
H78 H -0.134346 0.007169 0.931431 0.238 Uiso 1 1 calc R U . . .
C79 C 0.007(2) 0.0010(10) 0.8782(12) 0.201(7) Uani 1 1 d . U . . .
C80 C 0.109(2) 0.0283(10) 0.8635(9) 0.205(8) Uani 1 1 d . U . . .
C81 C 0.1175(18) 0.0788(9) 0.8983(9) 0.191(8) Uani 1 1 d . U . . .
H81 H 0.180116 0.098672 0.891632 0.229 Uiso 1 1 calc R U . . .
C82 C 0.0441(16) 0.1015(8) 0.9404(8) 0.161(5) Uani 1 1 d . U . . .
C91 C 0.2243(12) 0.1628(9) 1.0803(8) 0.145(5) Uani 1 1 d D U . . .
H91 H 0.167980 0.186770 1.094474 0.174 Uiso 1 1 calc R U . . .
C92 C 0.2787(14) 0.1278(10) 1.1280(10) 0.190(8) Uani 1 1 d D U . . .
H92 H 0.260540 0.127431 1.174941 0.228 Uiso 1 1 calc R U . . .
C93 C 0.3613(16) 0.0931(12) 1.1043(10) 0.221(10) Uani 1 1 d D U . . .
H93 H 0.399781 0.068564 1.135321 0.265 Uiso 1 1 calc R U . . .
C94 C 0.3866(16) 0.0950(11) 1.0346(10) 0.187(7) Uani 1 1 d D U . . .
H94 H 0.442458 0.071890 1.018155 0.224 Uiso 1 1 calc R U . . .
C95 C 0.3293(13) 0.1310(9) 0.9893(10) 0.146(5) Uani 1 1 d D U . . .
C96 C 0.3467(11) 0.1361(8) 0.9177(5) 0.161(5) Uani 1 1 d G U . . .
C97 C 0.4242(10) 0.1024(8) 0.8878(7) 0.177(7) Uani 1 1 d G U . . .
H97 H 0.464709 0.074663 0.915290 0.212 Uiso 1 1 calc R U . . .
C98 C 0.4423(9) 0.1094(7) 0.8176(8) 0.161(6) Uani 1 1 d G U . . .
H98 H 0.495232 0.086422 0.797123 0.193 Uiso 1 1 calc R U . . .
C99 C 0.3830(10) 0.1500(8) 0.7773(5) 0.154(6) Uani 1 1 d G U . . .
H99 H 0.395403 0.154801 0.729360 0.184 Uiso 1 1 calc R U . . .
C100 C 0.3056(9) 0.1837(7) 0.8073(6) 0.152(5) Uani 1 1 d G U . . .
H100 H 0.265050 0.211423 0.779763 0.183 Uiso 1 1 calc R U . . .
N92 N 0.2874(8) 0.1767(7) 0.8775(6) 0.143(3) Uani 1 1 d G U . . .
P1 P 0.2226(8) 0.8685(7) 0.2194(5) 0.251(5) Uani 1 1 d D U . . .
F1 F 0.241(2) 0.9052(15) 0.2748(12) 0.366(11) Uani 1 1 d D U . . .
F2 F 0.2634(19) 0.8005(13) 0.2599(15) 0.356(11) Uani 1 1 d D U . . .
F3 F 0.1177(14) 0.8472(13) 0.2630(13) 0.349(10) Uani 1 1 d D U . . .
F4 F 0.1857(18) 0.9410(11) 0.1855(13) 0.318(9) Uani 1 1 d D U . . .
F5 F 0.3261(14) 0.8925(13) 0.1733(13) 0.348(10) Uani 1 1 d D U . . .
F6 F 0.2031(18) 0.8345(14) 0.1619(11) 0.317(10) Uani 1 1 d D U . . .
P11 P 0.7854(3) 0.4700(3) 0.1003(2) 0.1298(16) Uani 1 1 d . U . . .
F11 F 0.8002(7) 0.5244(7) 0.1413(6) 0.156(3) Uani 1 1 d . U . . .
F12 F 0.8406(7) 0.4130(6) 0.1492(5) 0.146(3) Uani 1 1 d . U . . .
F13 F 0.6842(7) 0.4472(8) 0.1481(6) 0.174(4) Uani 1 1 d . U . . .
F14 F 0.7341(7) 0.5261(7) 0.0513(6) 0.158(3) Uani 1 1 d . U . . .
F15 F 0.8874(6) 0.4939(6) 0.0495(5) 0.137(3) Uani 1 1 d . U . . .
F16 F 0.7736(7) 0.4199(6) 0.0573(5) 0.146(3) Uani 1 1 d . U . . .
Ir3 Ir 0.2189(2) 0.5353(2) 0.30739(15) 0.1424(17) Uani 0.511(19) 1 d D U P A 1
Cl3 Cl 0.3776(14) 0.8074(9) -0.0118(8) 0.142(4) Uani 0.511(19) 1 d D U P A 1
Cl4 Cl 0.1363(19) 0.1653(11) 0.4057(11) 0.226(8) Uani 0.511(19) 1 d D U P A 1
Cl10 Cl 0.1964(14) 0.7041(13) 0.0389(10) 0.127(5) Uani 0.511(19) 1 d D U P A 1
Cl12 Cl 0.3231(15) 0.2597(12) 0.3289(12) 0.182(7) Uani 0.511(19) 1 d D U P A 1
S101 S 0.4206(18) 0.5776(17) 0.4357(10) 0.158(5) Uani 0.511(19) 1 d D U P A 1
S121 S -0.0525(12) 0.6068(11) 0.4207(10) 0.152(5) Uani 0.511(19) 1 d D U P A 1
N101 N 0.3125(13) 0.6250(9) 0.2606(10) 0.122(4) Uani 0.511(19) 1 d D U P A 1
N102 N 0.4741(17) 0.7166(13) 0.2163(13) 0.148(6) Uani 0.511(19) 1 d D U P A 1
N121 N 0.1207(14) 0.4576(14) 0.3717(9) 0.149(5) Uani 0.511(19) 1 d D U P A 1
N122 N -0.045(2) 0.376(2) 0.4395(12) 0.163(7) Uani 0.511(19) 1 d D U P A 1
N141 N 0.1474(15) 0.5268(13) 0.2252(10) 0.128(5) Uani 0.511(19) 1 d D U P A 1
N142 N 0.3222(14) 0.4786(12) 0.2484(10) 0.119(4) Uani 0.511(19) 1 d D U P A 1
C101 C 0.2959(17) 0.5328(15) 0.3842(10) 0.146(5) Uani 0.511(19) 1 d D U P A 1
C102 C 0.284(2) 0.485(2) 0.4504(14) 0.154(7) Uani 0.511(19) 1 d D U P A 1
H102 H 0.240992 0.446890 0.468346 0.185 Uiso 0.511(19) 1 calc R U P A 1
C103 C 0.354(3) 0.507(2) 0.4828(17) 0.166(8) Uani 0.511(19) 1 d D U P A 1
H103 H 0.361740 0.484350 0.527689 0.199 Uiso 0.511(19) 1 calc R U P A 1
C104 C 0.361(2) 0.5802(17) 0.3719(13) 0.140(5) Uani 0.511(19) 1 d D U P A 1
C105 C 0.3777(16) 0.6265(13) 0.3046(13) 0.132(6) Uani 0.511(19) 1 d D U P A 1
C106 C 0.4547(17) 0.6708(14) 0.2826(14) 0.139(6) Uani 0.511(19) 1 d D U P A 1
H106 H 0.497609 0.671065 0.312897 0.167 Uiso 0.511(19) 1 calc R U P A 1
C107 C 0.4067(17) 0.7125(12) 0.1751(14) 0.136(6) Uani 0.511(19) 1 d D U P A 1
C108 C 0.4181(18) 0.7535(12) 0.1115(15) 0.149(7) Uani 0.511(19) 1 d D U P A 1
H108 H 0.471743 0.784470 0.095890 0.178 Uiso 0.511(19) 1 calc R U P A 1
C109 C 0.3551(18) 0.7528(12) 0.0675(14) 0.144(7) Uani 0.511(19) 1 d D U P A 1
C110 C 0.2793(17) 0.7080(11) 0.0915(13) 0.128(6) Uani 0.511(19) 1 d D U P A 1
C111 C 0.2617(17) 0.6634(12) 0.1570(13) 0.129(6) Uani 0.511(19) 1 d D U P A 1
H111 H 0.207462 0.632928 0.171432 0.155 Uiso 0.511(19) 1 calc R U P A 1
C112 C 0.3228(15) 0.6648(10) 0.1982(12) 0.124(5) Uani 0.511(19) 1 d D U P A 1
C121 C 0.1202(17) 0.5949(17) 0.3514(12) 0.146(5) Uani 0.511(19) 1 d D U P A 1
C122 C 0.108(2) 0.6533(18) 0.3529(15) 0.148(6) Uani 0.511(19) 1 d D U P A 1
H122 H 0.158239 0.685826 0.330483 0.177 Uiso 0.511(19) 1 calc R U P A 1
C123 C 0.018(3) 0.675(2) 0.3880(16) 0.150(7) Uani 0.511(19) 1 d D U P A 1
H123 H 0.002519 0.719349 0.391564 0.180 Uiso 0.511(19) 1 calc R U P A 1
C124 C 0.0362(17) 0.5535(19) 0.3879(14) 0.139(5) Uani 0.511(19) 1 d D U P A 1
C125 C 0.0346(16) 0.480(2) 0.3983(11) 0.141(5) Uani 0.511(19) 1 d D U P A 1
C126 C -0.0455(18) 0.443(2) 0.4307(12) 0.152(6) Uani 0.511(19) 1 d D U P A 1
H126 H -0.102888 0.464691 0.447544 0.182 Uiso 0.511(19) 1 calc R U P A 1
C127 C 0.043(2) 0.353(2) 0.4126(10) 0.158(6) Uani 0.511(19) 1 d D U P A 1
C128 C 0.039(3) 0.280(2) 0.4235(13) 0.173(8) Uani 0.511(19) 1 d D U P A 1
H128 H -0.018104 0.254676 0.446715 0.207 Uiso 0.511(19) 1 calc R U P A 1
C129 C 0.129(3) 0.248(2) 0.3970(12) 0.175(8) Uani 0.511(19) 1 d D U P A 1
C130 C 0.214(2) 0.297(2) 0.3611(10) 0.153(6) Uani 0.511(19) 1 d D U P A 1
C131 C 0.213(2) 0.3614(18) 0.3529(10) 0.148(6) Uani 0.511(19) 1 d D U P A 1
H131 H 0.269068 0.389003 0.330057 0.177 Uiso 0.511(19) 1 calc R U P A 1
C132 C 0.1256(19) 0.3897(19) 0.3792(9) 0.146(6) Uani 0.511(19) 1 d D U P A 1
C141 C 0.0591(18) 0.5555(17) 0.2160(13) 0.121(6) Uani 0.511(19) 1 d D U P A 1
H141 H 0.021715 0.572749 0.251430 0.146 Uiso 0.511(19) 1 calc R U P A 1
C142 C 0.022(2) 0.560(2) 0.1568(14) 0.128(7) Uani 0.511(19) 1 d D U P A 1
H142 H -0.039532 0.580413 0.151300 0.153 Uiso 0.511(19) 1 calc R U P A 1
C143 C 0.077(2) 0.535(2) 0.1081(15) 0.122(7) Uani 0.511(19) 1 d D U P A 1
H143 H 0.054217 0.536946 0.067367 0.147 Uiso 0.511(19) 1 calc R U P A 1
C144 C 0.168(2) 0.506(2) 0.1152(13) 0.127(7) Uani 0.511(19) 1 d D U P A 1
H144 H 0.205249 0.488935 0.079215 0.152 Uiso 0.511(19) 1 calc R U P A 1
C145 C 0.2040(19) 0.5008(18) 0.1739(12) 0.122(5) Uani 0.511(19) 1 d D U P A 1
C146 C 0.300(2) 0.4775(17) 0.1856(12) 0.121(5) Uani 0.511(19) 1 d D U P A 1
C147 C 0.370(2) 0.456(2) 0.1413(15) 0.123(7) Uani 0.511(19) 1 d D U P A 1
H147 H 0.356768 0.454369 0.098101 0.148 Uiso 0.511(19) 1 calc R U P A 1
C148 C 0.459(2) 0.435(2) 0.1573(17) 0.128(7) Uani 0.511(19) 1 d D U P A 1
H148 H 0.507011 0.419656 0.125673 0.154 Uiso 0.511(19) 1 calc R U P A 1
C149 C 0.476(2) 0.437(2) 0.2198(19) 0.130(7) Uani 0.511(19) 1 d D U P A 1
H149 H 0.536682 0.423424 0.231660 0.156 Uiso 0.511(19) 1 calc R U P A 1
C150 C 0.4083(19) 0.4590(19) 0.2640(16) 0.128(6) Uani 0.511(19) 1 d D U P A 1
H150 H 0.421545 0.460457 0.307076 0.154 Uiso 0.511(19) 1 calc R U P A 1
P21 P 0.3341(8) 0.2823(10) 0.5937(5) 0.210(6) Uani 0.562(10) 1 d D U P B 1
F21 F 0.4399(12) 0.2818(16) 0.5770(10) 0.243(9) Uani 0.562(10) 1 d D U P B 1
F22 F 0.334(2) 0.2148(12) 0.6252(14) 0.243(8) Uani 0.562(10) 1 d D U P B 1
F23 F 0.3396(16) 0.2958(15) 0.6586(9) 0.224(9) Uani 0.562(10) 1 d D U P B 1
F24 F 0.335(2) 0.3491(11) 0.5631(14) 0.254(9) Uani 0.562(10) 1 d D U P B 1
F25 F 0.3330(18) 0.2670(17) 0.5285(9) 0.253(9) Uani 0.562(10) 1 d D U P B 1
F26 F 0.2285(12) 0.2833(16) 0.6080(14) 0.235(9) Uani 0.562(10) 1 d D U P B 1
Ir4 Ir 0.21775(19) 0.5328(2) 0.30703(13) 0.1343(15) Uani 0.489(19) 1 d D U P A 2
Cl5 Cl 0.3558(12) 0.2621(12) 0.3077(12) 0.172(6) Uani 0.489(19) 1 d D U P A 2
Cl6 Cl 0.1861(17) 0.1527(11) 0.3888(14) 0.239(10) Uani 0.489(19) 1 d D U P A 2
Cl7 Cl 0.381(2) 0.8179(14) 0.0062(11) 0.228(12) Uani 0.489(19) 1 d D U P A 2
Cl20 Cl 0.207(2) 0.7183(16) 0.0443(14) 0.161(9) Uani 0.489(19) 1 d D U P A 2
S201 S 0.3996(19) 0.5638(19) 0.4526(10) 0.164(6) Uani 0.489(19) 1 d D U P A 2
S221 S -0.0657(15) 0.5740(14) 0.4321(13) 0.167(6) Uani 0.489(19) 1 d D U P A 2
N201 N 0.3011(15) 0.6275(10) 0.2738(11) 0.144(5) Uani 0.489(19) 1 d D U P A 2
N202 N 0.4607(17) 0.7188(15) 0.2389(15) 0.149(6) Uani 0.489(19) 1 d D U P A 2
N221 N 0.1269(14) 0.4461(14) 0.3595(9) 0.136(4) Uani 0.489(19) 1 d D U P A 2
N222 N -0.025(2) 0.350(2) 0.4319(13) 0.163(6) Uani 0.489(19) 1 d D U P A 2
N241 N 0.1638(14) 0.5271(14) 0.2166(9) 0.124(5) Uani 0.489(19) 1 d D U P A 2
N242 N 0.3366(15) 0.4865(13) 0.2480(11) 0.124(5) Uani 0.489(19) 1 d D U P A 2
C201 C 0.2807(19) 0.5268(16) 0.3915(11) 0.150(6) Uani 0.489(19) 1 d D U P A 2
C202 C 0.261(3) 0.477(2) 0.4569(13) 0.149(7) Uani 0.489(19) 1 d D U P A 2
H202 H 0.214994 0.440398 0.471293 0.178 Uiso 0.489(19) 1 calc R U P A 2
C203 C 0.327(3) 0.495(2) 0.4949(16) 0.158(8) Uani 0.489(19) 1 d D U P A 2
H203 H 0.329334 0.470034 0.540343 0.190 Uiso 0.489(19) 1 calc R U P A 2
C204 C 0.347(2) 0.5715(18) 0.3844(14) 0.152(6) Uani 0.489(19) 1 d D U P A 2
C205 C 0.3607(18) 0.6260(14) 0.3222(14) 0.144(6) Uani 0.489(19) 1 d D U P A 2
C206 C 0.4371(19) 0.6708(15) 0.3036(16) 0.146(6) Uani 0.489(19) 1 d D U P A 2
H206 H 0.477121 0.669836 0.336008 0.176 Uiso 0.489(19) 1 calc R U P A 2
C207 C 0.3986(18) 0.7174(13) 0.1934(15) 0.141(6) Uani 0.489(19) 1 d D U P A 2
C208 C 0.415(2) 0.7608(14) 0.1310(16) 0.160(8) Uani 0.489(19) 1 d D U P A 2
H208 H 0.468283 0.791838 0.118452 0.191 Uiso 0.489(19) 1 calc R U P A 2
C209 C 0.356(2) 0.7614(14) 0.0845(16) 0.163(8) Uani 0.489(19) 1 d D U P A 2
C210 C 0.2802(19) 0.7164(13) 0.1042(14) 0.139(7) Uani 0.489(19) 1 d D U P A 2
C211 C 0.2580(19) 0.6695(13) 0.1682(14) 0.134(7) Uani 0.489(19) 1 d D U P A 2
H211 H 0.204123 0.638987 0.179560 0.161 Uiso 0.489(19) 1 calc R U P A 2
C212 C 0.3156(17) 0.6695(11) 0.2123(13) 0.137(6) Uani 0.489(19) 1 d D U P A 2
C221 C 0.1036(17) 0.5811(17) 0.3524(13) 0.150(5) Uani 0.489(19) 1 d D U P A 2
C222 C 0.082(2) 0.6354(19) 0.3630(17) 0.155(7) Uani 0.489(19) 1 d D U P A 2
H222 H 0.125918 0.672415 0.342194 0.186 Uiso 0.489(19) 1 calc R U P A 2
C223 C -0.008(3) 0.647(2) 0.405(2) 0.157(8) Uani 0.489(19) 1 d D U P A 2
H223 H -0.029466 0.688815 0.415399 0.189 Uiso 0.489(19) 1 calc R U P A 2
C224 C 0.0279(19) 0.532(2) 0.3879(18) 0.149(7) Uani 0.489(19) 1 d D U P A 2
C225 C 0.0376(17) 0.460(2) 0.3899(10) 0.147(5) Uani 0.489(19) 1 d D U P A 2
C226 C -0.035(2) 0.416(2) 0.4239(13) 0.159(7) Uani 0.489(19) 1 d D U P A 2
H226 H -0.094750 0.433083 0.443032 0.191 Uiso 0.489(19) 1 calc R U P A 2
C227 C 0.066(2) 0.334(2) 0.4012(11) 0.164(7) Uani 0.489(19) 1 d D U P A 2
C228 C 0.074(3) 0.262(2) 0.4108(14) 0.176(8) Uani 0.489(19) 1 d D U P A 2
H228 H 0.020737 0.232685 0.435465 0.211 Uiso 0.489(19) 1 calc R U P A 2
C229 C 0.167(3) 0.235(2) 0.3814(14) 0.170(8) Uani 0.489(19) 1 d D U P A 2
C230 C 0.242(2) 0.291(2) 0.3441(11) 0.159(7) Uani 0.489(19) 1 d D U P A 2
C231 C 0.231(2) 0.3549(18) 0.3372(11) 0.150(7) Uani 0.489(19) 1 d D U P A 2
H231 H 0.282824 0.385924 0.312915 0.180 Uiso 0.489(19) 1 calc R U P A 2
C232 C 0.141(2) 0.3786(18) 0.3659(9) 0.153(6) Uani 0.489(19) 1 d D U P A 2
C241 C 0.0747(17) 0.5510(16) 0.2039(12) 0.110(6) Uani 0.489(19) 1 d D U P A 2
H241 H 0.032582 0.568676 0.237142 0.132 Uiso 0.489(19) 1 calc R U P A 2
C242 C 0.0441(18) 0.550(2) 0.1438(13) 0.111(7) Uani 0.489(19) 1 d D U P A 2
H242 H -0.017792 0.566665 0.135733 0.133 Uiso 0.489(19) 1 calc R U P A 2
C243 C 0.106(2) 0.525(2) 0.0970(14) 0.117(7) Uani 0.489(19) 1 d D U P A 2
H243 H 0.086661 0.523504 0.055569 0.140 Uiso 0.489(19) 1 calc R U P A 2
C244 C 0.1971(19) 0.500(2) 0.1088(13) 0.115(6) Uani 0.489(19) 1 d D U P A 2
H244 H 0.238896 0.482054 0.075447 0.138 Uiso 0.489(19) 1 calc R U P A 2
C245 C 0.2268(19) 0.5007(18) 0.1682(12) 0.123(6) Uani 0.489(19) 1 d D U P A 2
C246 C 0.3129(19) 0.4688(18) 0.1922(13) 0.123(5) Uani 0.489(19) 1 d D U P A 2
C247 C 0.379(2) 0.434(2) 0.1584(15) 0.119(7) Uani 0.489(19) 1 d D U P A 2
H247 H 0.365397 0.420656 0.120094 0.143 Uiso 0.489(19) 1 calc R U P A 2
C248 C 0.466(2) 0.416(2) 0.1786(17) 0.125(7) Uani 0.489(19) 1 d D U P A 2
H248 H 0.512695 0.391623 0.154595 0.149 Uiso 0.489(19) 1 calc R U P A 2
C249 C 0.485(2) 0.435(2) 0.2340(18) 0.124(7) Uani 0.489(19) 1 d D U P A 2
H249 H 0.544731 0.423422 0.248530 0.148 Uiso 0.489(19) 1 calc R U P A 2
C250 C 0.4205(17) 0.470(2) 0.2677(16) 0.119(6) Uani 0.489(19) 1 d D U P A 2
H250 H 0.434569 0.482946 0.305949 0.142 Uiso 0.489(19) 1 calc R U P A 2
P21B P 0.2591(14) 0.2209(13) 0.5742(8) 0.252(9) Uani 0.438(10) 1 d D U P B 2
F21B F 0.357(2) 0.203(2) 0.5869(18) 0.259(11) Uani 0.438(10) 1 d D U P B 2
F22B F 0.231(3) 0.1551(14) 0.5960(17) 0.254(11) Uani 0.438(10) 1 d D U P B 2
F23B F 0.225(3) 0.226(2) 0.6446(11) 0.262(12) Uani 0.438(10) 1 d D U P B 2
F24B F 0.282(3) 0.2866(15) 0.5559(18) 0.273(11) Uani 0.438(10) 1 d D U P B 2
F25B F 0.292(3) 0.215(2) 0.5049(11) 0.290(13) Uani 0.438(10) 1 d D U P B 2
F26B F 0.1635(19) 0.239(2) 0.5581(16) 0.276(12) Uani 0.438(10) 1 d D U P B 2

loop_
_atom_site_aniso_label
_atom_site_aniso_U_11
_atom_site_aniso_U_22
_atom_site_aniso_U_33
_atom_site_aniso_U_23
_atom_site_aniso_U_13
_atom_site_aniso_U_12
Ir1 0.0922(5) 0.2421(10) 0.0879(4) -0.0616(5) 0.0087(3) -0.0474(5)
Cl1 0.098(3) 0.319(7) 0.123(3) -0.103(4) 0.021(3) -0.054(4)
Cl2 0.124(4) 0.281(7) 0.168(5) -0.125(5) 0.033(4) -0.040(4)
Cl21 0.212(7) 0.277(7) 0.122(4) -0.084(4) 0.063(4) -0.080(6)
Cl22 0.187(7) 0.582(19) 0.096(3) -0.085(7) 0.033(4) -0.136(9)
S1 0.124(4) 0.285(6) 0.108(3) -0.091(4) -0.034(3) 0.002(4)
S21 0.140(4) 0.301(7) 0.116(3) -0.083(4) -0.008(3) -0.080(5)
N1 0.097(5) 0.215(7) 0.079(6) -0.052(6) -0.001(5) -0.043(5)
N2 0.109(7) 0.224(10) 0.094(8) -0.061(8) -0.020(6) -0.043(7)
N21 0.117(7) 0.254(10) 0.094(5) -0.062(7) 0.020(6) -0.068(7)
N22 0.103(9) 0.213(13) 0.145(7) -0.050(9) 0.015(7) -0.039(9)
C1 0.089(6) 0.247(7) 0.114(10) -0.036(9) -0.021(6) -0.033(5)
C2 0.090(7) 0.304(11) 0.097(10) -0.064(12) -0.020(7) -0.026(7)
C3 0.102(8) 0.319(13) 0.104(10) -0.081(12) -0.038(7) -0.004(8)
C4 0.106(7) 0.239(8) 0.112(11) -0.051(11) -0.005(8) -0.024(6)
C5 0.102(6) 0.227(8) 0.076(8) -0.054(9) -0.006(6) -0.031(6)
C6 0.115(7) 0.211(9) 0.079(8) -0.039(9) -0.024(7) -0.027(7)
C7 0.098(7) 0.220(10) 0.083(8) -0.048(9) -0.010(6) -0.043(6)
C8 0.094(7) 0.239(10) 0.087(9) -0.044(10) -0.003(7) -0.045(7)
C9 0.100(8) 0.256(10) 0.097(10) -0.058(11) 0.012(8) -0.040(7)
C10 0.098(7) 0.253(10) 0.117(11) -0.079(11) -0.009(8) -0.035(7)
C11 0.095(7) 0.226(11) 0.135(13) -0.066(12) -0.008(8) -0.034(7)
C12 0.097(7) 0.226(10) 0.107(10) -0.074(10) 0.006(7) -0.047(6)
C21 0.110(10) 0.278(13) 0.092(5) -0.046(7) -0.002(6) -0.080(8)
C22 0.143(14) 0.255(17) 0.086(6) -0.044(9) -0.009(8) -0.078(11)
C23 0.127(13) 0.277(18) 0.092(6) -0.062(9) -0.007(8) -0.057(11)
C24 0.122(11) 0.247(15) 0.101(5) -0.064(8) 0.006(7) -0.068(10)
C25 0.121(11) 0.253(15) 0.108(5) -0.070(9) 0.016(7) -0.077(10)
C26 0.101(11) 0.238(17) 0.139(8) -0.056(11) 0.004(8) -0.056(10)
C27 0.124(11) 0.214(14) 0.129(7) -0.076(9) 0.042(7) -0.049(9)
C28 0.143(14) 0.244(17) 0.132(7) -0.067(11) 0.044(8) -0.053(12)
C29 0.132(12) 0.269(18) 0.126(7) -0.081(10) 0.052(8) -0.034(11)
C30 0.146(13) 0.278(18) 0.097(6) -0.073(9) 0.045(7) -0.045(11)
C31 0.119(12) 0.290(19) 0.098(6) -0.064(10) 0.028(7) -0.047(11)
C32 0.126(11) 0.252(15) 0.104(5) -0.064(9) 0.030(7) -0.057(10)
C45 0.178(13) 0.128(9) 0.121(9) -0.006(7) -0.011(8) -0.077(6)
C44 0.29(2) 0.195(15) 0.159(16) -0.059(11) -0.048(15) 0.009(13)
C43 0.29(2) 0.223(16) 0.177(18) -0.084(13) -0.016(16) 0.004(16)
C42 0.20(2) 0.231(15) 0.166(16) -0.098(15) 0.021(14) -0.063(12)
C41 0.166(17) 0.251(15) 0.143(13) -0.087(12) 0.016(11) -0.057(12)
N41 0.116(7) 0.208(7) 0.111(8) -0.048(6) 0.016(6) -0.073(5)
C46 0.145(13) 0.208(13) 0.108(10) -0.039(8) -0.022(8) -0.022(9)
N42 0.121(9) 0.204(11) 0.091(6) -0.039(6) -0.013(6) -0.033(7)
C50 0.118(12) 0.263(15) 0.116(10) -0.084(10) -0.010(8) -0.020(11)
C49 0.131(14) 0.258(18) 0.112(11) -0.066(12) -0.009(9) -0.044(11)
C48 0.124(14) 0.27(2) 0.141(13) -0.069(11) -0.030(11) -0.044(11)
C47 0.138(14) 0.254(17) 0.100(10) -0.035(10) -0.019(9) -0.021(11)
Ir2 0.0992(5) 0.2117(9) 0.0937(4) -0.0642(5) -0.0039(3) -0.0413(5)
Cl51 0.105(3) 0.295(7) 0.125(3) -0.093(4) 0.017(3) -0.078(4)
Cl52 0.094(3) 0.269(6) 0.102(3) -0.084(3) 0.003(2) -0.045(3)
Cl71 0.233(8) 0.267(7) 0.165(6) -0.072(5) -0.045(6) -0.094(6)
Cl72 0.284(10) 0.390(12) 0.278(11) -0.237(10) 0.088(9) -0.174(10)
S51 0.167(5) 0.254(6) 0.098(3) -0.071(3) -0.031(3) 0.011(4)
S71 0.090(3) 0.291(6) 0.096(3) -0.065(4) 0.000(2) -0.025(3)
N51 0.093(7) 0.201(8) 0.093(5) -0.055(6) 0.002(4) -0.030(6)
N52 0.122(10) 0.239(14) 0.102(6) -0.060(8) 0.027(6) -0.037(9)
N71 0.122(7) 0.217(10) 0.123(9) -0.055(6) -0.004(6) -0.059(7)
N72 0.125(10) 0.292(18) 0.213(18) -0.095(12) -0.013(10) -0.087(11)
N91 0.097(7) 0.226(11) 0.105(5) -0.045(6) 0.007(5) -0.040(6)
C51 0.121(9) 0.215(12) 0.121(7) -0.046(6) -0.018(6) -0.043(6)
C52 0.139(12) 0.236(16) 0.129(10) -0.079(9) -0.033(8) -0.021(10)
C53 0.167(15) 0.281(19) 0.133(11) -0.084(11) -0.050(10) -0.016(12)
C54 0.128(9) 0.202(12) 0.088(7) -0.067(6) -0.006(6) -0.018(8)
C55 0.105(8) 0.236(13) 0.084(6) -0.067(7) 0.010(5) -0.025(8)
C56 0.122(11) 0.271(16) 0.081(7) -0.056(8) 0.021(6) -0.036(10)
C57 0.103(9) 0.232(14) 0.096(6) -0.080(7) 0.030(5) -0.047(8)
C58 0.085(8) 0.248(16) 0.115(6) -0.080(9) 0.032(6) -0.051(9)
C59 0.096(9) 0.262(15) 0.114(6) -0.098(8) 0.023(6) -0.058(9)
C60 0.086(8) 0.250(14) 0.094(6) -0.096(7) 0.021(5) -0.046(8)
C61 0.102(9) 0.231(15) 0.091(6) -0.076(8) 0.010(6) -0.050(9)
C62 0.085(8) 0.227(13) 0.095(6) -0.063(7) 0.012(5) -0.041(8)
C71 0.083(7) 0.210(9) 0.107(8) -0.053(8) -0.005(5) -0.039(5)
C72 0.095(9) 0.233(12) 0.111(10) -0.076(10) -0.006(7) -0.025(8)
C73 0.092(8) 0.274(12) 0.086(8) -0.079(10) -0.014(6) -0.018(8)
C74 0.091(8) 0.240(11) 0.091(9) -0.048(8) 0.000(6) -0.040(7)
C75 0.099(8) 0.241(12) 0.125(11) -0.055(9) -0.009(7) -0.055(8)
C76 0.111(9) 0.29(2) 0.22(2) -0.103(14) -0.019(11) -0.061(11)
C77 0.142(10) 0.233(16) 0.184(17) -0.061(11) -0.026(10) -0.067(11)
C78 0.158(12) 0.270(19) 0.194(19) -0.079(13) -0.059(11) -0.068(13)
C79 0.199(12) 0.247(18) 0.172(18) -0.069(12) -0.038(12) -0.084(13)
C80 0.207(12) 0.270(18) 0.149(15) -0.096(12) 0.019(12) -0.110(13)
C81 0.183(13) 0.229(17) 0.160(16) -0.083(11) 0.031(12) -0.100(12)
C82 0.140(9) 0.234(14) 0.116(11) -0.057(9) -0.014(8) -0.071(9)
C91 0.101(10) 0.228(16) 0.095(6) -0.031(9) 0.000(6) -0.038(9)
C92 0.145(15) 0.29(2) 0.113(9) -0.034(13) -0.011(10) 0.031(14)
C93 0.187(19) 0.34(2) 0.137(10) -0.071(16) -0.022(13) 0.066(16)
C94 0.178(16) 0.258(19) 0.145(10) -0.087(14) -0.040(11) 0.026(13)
C95 0.139(11) 0.178(13) 0.133(7) -0.062(9) -0.015(7) -0.023(8)
C96 0.130(12) 0.235(16) 0.133(7) -0.079(10) -0.011(8) -0.022(8)
C97 0.166(15) 0.251(18) 0.132(10) -0.090(12) -0.022(10) 0.003(11)
C98 0.147(14) 0.220(17) 0.131(10) -0.083(12) -0.001(9) -0.045(10)
C99 0.143(13) 0.219(17) 0.106(9) -0.074(10) 0.012(8) -0.047(10)
C100 0.138(12) 0.210(15) 0.110(7) -0.063(9) 0.015(8) -0.051(10)
N92 0.113(7) 0.217(10) 0.114(6) -0.078(8) 0.001(5) -0.042(6)
P1 0.206(8) 0.423(15) 0.156(7) -0.114(8) -0.068(6) 0.068(10)
F1 0.40(3) 0.54(3) 0.250(19) -0.19(2) -0.168(18) 0.07(2)
F2 0.31(2) 0.432(19) 0.34(3) -0.065(15) -0.16(2) 0.061(19)
F3 0.257(14) 0.47(3) 0.33(2) -0.181(19) 0.027(14) 0.033(15)
F4 0.31(2) 0.416(16) 0.27(2) -0.114(13) -0.146(17) 0.084(16)
F5 0.224(13) 0.50(3) 0.33(2) -0.128(19) -0.034(14) 0.009(14)
F6 0.33(2) 0.45(2) 0.216(16) -0.152(17) -0.071(15) 0.01(2)
P11 0.071(2) 0.234(5) 0.096(3) -0.077(3) 0.0080(17) -0.042(3)
F11 0.094(6) 0.270(9) 0.131(7) -0.113(7) -0.001(5) -0.028(6)
F12 0.103(5) 0.252(8) 0.099(5) -0.072(5) -0.011(4) -0.042(5)
F13 0.084(5) 0.309(12) 0.137(7) -0.100(7) 0.029(5) -0.052(6)
F14 0.084(5) 0.260(8) 0.146(7) -0.083(6) -0.017(5) -0.024(5)
F15 0.079(4) 0.242(9) 0.096(5) -0.067(5) 0.012(4) -0.037(5)
F16 0.098(6) 0.252(8) 0.113(6) -0.089(6) -0.018(4) -0.038(6)
Ir3 0.0899(19) 0.261(3) 0.098(2) -0.103(2) 0.0196(16) -0.065(3)
Cl3 0.111(8) 0.210(10) 0.117(7) -0.073(6) 0.001(6) -0.033(7)
Cl4 0.21(2) 0.286(11) 0.191(14) -0.115(12) 0.035(14) -0.092(12)
Cl10 0.097(7) 0.207(12) 0.090(6) -0.058(7) -0.014(5) -0.039(7)
Cl12 0.123(12) 0.247(13) 0.195(15) -0.112(12) 0.009(10) -0.051(9)
S101 0.104(10) 0.300(15) 0.103(8) -0.109(9) -0.022(8) -0.007(8)
S121 0.087(7) 0.294(14) 0.065(8) -0.044(10) 0.007(5) -0.004(9)
N101 0.070(8) 0.244(10) 0.082(7) -0.106(6) 0.006(6) -0.021(8)
N102 0.096(12) 0.282(16) 0.096(10) -0.110(9) 0.001(9) -0.042(11)
N121 0.079(8) 0.283(8) 0.093(10) -0.078(10) 0.009(8) -0.036(7)
N122 0.090(10) 0.322(12) 0.080(13) -0.069(15) 0.005(10) -0.046(10)
N141 0.067(8) 0.238(14) 0.089(8) -0.079(8) 0.020(6) -0.043(8)
N142 0.070(7) 0.216(11) 0.081(8) -0.066(9) 0.008(6) -0.053(7)
C101 0.065(10) 0.310(14) 0.076(7) -0.096(6) 0.027(6) -0.030(8)
C102 0.069(14) 0.311(16) 0.092(9) -0.092(9) 0.017(9) -0.010(11)
C103 0.091(18) 0.319(18) 0.103(11) -0.090(11) -0.008(11) -0.007(13)
C104 0.073(11) 0.293(14) 0.084(8) -0.110(8) 0.002(7) -0.017(9)
C105 0.080(11) 0.266(13) 0.086(8) -0.115(7) 0.001(8) -0.030(9)
C106 0.071(11) 0.291(16) 0.088(10) -0.119(9) 0.009(10) -0.031(10)
C107 0.081(10) 0.263(14) 0.092(9) -0.106(8) 0.008(8) -0.032(9)
C108 0.094(13) 0.273(17) 0.102(10) -0.094(10) -0.003(9) -0.055(11)
C109 0.112(12) 0.247(16) 0.100(10) -0.094(9) -0.009(9) -0.053(11)
C110 0.099(11) 0.225(15) 0.088(8) -0.093(8) -0.006(8) -0.039(10)
C111 0.088(12) 0.232(15) 0.091(9) -0.090(8) -0.007(8) -0.027(10)
C112 0.072(10) 0.241(12) 0.085(7) -0.100(7) 0.007(6) -0.018(9)
C121 0.090(9) 0.293(9) 0.071(11) -0.087(10) 0.009(8) -0.021(8)
C122 0.089(12) 0.294(11) 0.070(12) -0.081(13) 0.010(10) -0.009(9)
C123 0.084(14) 0.293(13) 0.065(14) -0.053(15) 0.016(11) -0.004(11)
C124 0.075(9) 0.301(10) 0.061(10) -0.074(11) -0.019(7) -0.015(8)
C125 0.075(8) 0.303(10) 0.059(10) -0.076(12) -0.001(8) -0.029(8)
C126 0.081(9) 0.325(12) 0.062(11) -0.079(14) 0.004(9) -0.042(10)
C127 0.084(10) 0.299(10) 0.096(13) -0.060(13) -0.003(10) -0.049(9)
C128 0.103(13) 0.299(11) 0.123(17) -0.068(16) -0.006(13) -0.061(11)
C129 0.128(13) 0.283(11) 0.119(16) -0.079(15) 0.010(13) -0.064(10)
C130 0.101(11) 0.272(10) 0.101(14) -0.079(14) -0.003(11) -0.049(9)
C131 0.096(11) 0.273(10) 0.089(14) -0.087(14) 0.010(11) -0.044(9)
C132 0.087(9) 0.280(8) 0.083(12) -0.076(11) 0.005(9) -0.046(8)
C141 0.077(9) 0.227(16) 0.066(10) -0.073(11) 0.024(7) -0.034(10)
C142 0.083(13) 0.248(18) 0.057(10) -0.075(12) 0.027(8) -0.032(12)
C143 0.060(13) 0.250(18) 0.067(10) -0.078(11) 0.020(9) -0.023(13)
C144 0.062(14) 0.246(17) 0.078(9) -0.067(11) 0.010(9) -0.028(13)
C145 0.065(9) 0.231(14) 0.087(9) -0.079(9) 0.004(7) -0.029(10)
C146 0.072(9) 0.222(14) 0.084(9) -0.072(10) 0.001(6) -0.023(9)
C147 0.070(9) 0.229(19) 0.093(12) -0.084(13) -0.006(9) -0.021(11)
C148 0.083(10) 0.230(19) 0.093(13) -0.081(14) -0.015(11) -0.008(12)
C149 0.077(10) 0.239(17) 0.094(13) -0.079(13) -0.009(9) -0.034(11)
C150 0.077(9) 0.239(16) 0.093(11) -0.086(11) -0.005(7) -0.049(10)
P21 0.143(7) 0.379(17) 0.096(6) -0.065(8) 0.020(6) -0.070(11)
F21 0.149(8) 0.47(3) 0.104(12) -0.096(16) 0.019(9) -0.025(13)
F22 0.198(16) 0.371(17) 0.179(16) -0.097(12) -0.039(16) -0.036(14)
F23 0.151(15) 0.40(2) 0.129(10) -0.117(14) 0.019(10) -0.026(19)
F24 0.192(17) 0.381(18) 0.180(17) -0.065(12) -0.011(18) -0.047(14)
F25 0.169(15) 0.47(2) 0.120(10) -0.115(12) 0.041(10) -0.103(18)
F26 0.148(8) 0.40(2) 0.173(18) -0.128(18) 0.014(10) -0.034(13)
Ir4 0.0623(14) 0.289(4) 0.0599(14) -0.0553(16) -0.0219(12) 0.024(2)
Cl5 0.088(8) 0.255(13) 0.185(16) -0.079(12) -0.022(8) -0.035(8)
Cl6 0.154(15) 0.281(11) 0.29(3) -0.111(16) 0.012(15) -0.081(11)
Cl7 0.192(18) 0.33(2) 0.138(13) -0.036(13) -0.003(12) -0.084(17)
Cl20 0.143(13) 0.241(19) 0.114(9) -0.056(10) -0.037(8) -0.047(11)
S201 0.102(11) 0.317(15) 0.102(9) -0.103(9) -0.021(9) -0.007(9)
S221 0.098(8) 0.307(15) 0.073(8) -0.037(12) 0.019(5) 0.008(10)
N201 0.091(10) 0.271(9) 0.090(9) -0.097(7) 0.002(7) 0.000(8)
N202 0.069(11) 0.289(16) 0.114(12) -0.110(10) 0.006(9) -0.023(11)
N221 0.080(8) 0.300(7) 0.046(7) -0.070(8) -0.015(6) -0.011(7)
N222 0.091(11) 0.328(12) 0.084(12) -0.079(14) -0.007(10) -0.039(11)
N241 0.053(8) 0.261(14) 0.060(7) -0.050(8) 0.004(6) -0.027(8)
N242 0.064(7) 0.236(13) 0.086(9) -0.070(9) -0.006(6) -0.022(8)
C201 0.072(12) 0.321(14) 0.071(7) -0.081(7) -0.003(8) -0.019(9)
C202 0.083(16) 0.319(17) 0.064(9) -0.081(9) -0.018(10) -0.004(12)
C203 0.095(18) 0.321(19) 0.090(10) -0.101(10) -0.027(12) -0.006(14)
C204 0.076(12) 0.305(14) 0.098(10) -0.095(9) -0.010(9) -0.007(9)
C205 0.081(11) 0.284(13) 0.086(10) -0.103(8) 0.012(8) 0.003(9)
C206 0.083(12) 0.291(15) 0.093(11) -0.124(10) 0.019(9) -0.001(10)
C207 0.091(11) 0.270(14) 0.095(10) -0.124(8) 0.009(8) -0.025(9)
C208 0.107(14) 0.276(17) 0.119(12) -0.099(11) -0.001(10) -0.050(12)
C209 0.121(14) 0.266(17) 0.116(12) -0.076(12) -0.010(10) -0.054(12)
C210 0.101(13) 0.238(16) 0.098(10) -0.085(10) -0.006(9) -0.030(11)
C211 0.086(13) 0.234(16) 0.101(10) -0.083(10) -0.007(9) -0.021(11)
C212 0.085(11) 0.258(12) 0.094(9) -0.099(8) 0.000(8) -0.017(9)
C221 0.084(9) 0.302(10) 0.076(11) -0.082(11) -0.001(8) -0.002(8)
C222 0.094(13) 0.295(11) 0.073(13) -0.066(13) 0.015(11) 0.006(10)
C223 0.082(15) 0.302(15) 0.081(16) -0.055(15) 0.007(12) 0.014(13)
C224 0.074(10) 0.310(11) 0.076(12) -0.074(13) -0.011(9) -0.005(9)
C225 0.084(9) 0.313(10) 0.059(10) -0.078(11) -0.006(8) -0.019(8)
C226 0.089(10) 0.326(12) 0.073(13) -0.070(15) -0.009(10) -0.031(10)
C227 0.095(11) 0.313(10) 0.092(13) -0.071(14) -0.001(10) -0.037(9)
C228 0.103(14) 0.309(10) 0.121(17) -0.072(16) -0.002(13) -0.053(11)
C229 0.125(14) 0.283(11) 0.120(17) -0.099(15) 0.008(14) -0.065(10)
C230 0.110(13) 0.271(10) 0.113(16) -0.091(14) 0.005(12) -0.050(9)
C231 0.098(11) 0.271(10) 0.094(15) -0.084(15) 0.006(11) -0.040(10)
C232 0.095(10) 0.299(8) 0.083(12) -0.089(12) 0.001(10) -0.034(8)
C241 0.054(8) 0.233(16) 0.053(10) -0.057(11) -0.002(8) -0.033(9)
C242 0.043(10) 0.253(18) 0.054(11) -0.082(11) 0.011(9) -0.031(11)
C243 0.048(13) 0.242(18) 0.076(11) -0.081(11) 0.010(9) -0.020(13)
C244 0.040(11) 0.229(17) 0.083(9) -0.066(11) 0.013(8) -0.035(11)
C245 0.059(10) 0.237(14) 0.081(9) -0.063(9) 0.002(7) -0.031(10)
C246 0.063(9) 0.227(14) 0.094(10) -0.069(9) -0.006(7) -0.030(8)
C247 0.070(10) 0.223(18) 0.082(13) -0.068(12) -0.010(9) -0.030(10)
C248 0.076(9) 0.229(19) 0.092(15) -0.076(14) -0.020(11) -0.021(11)
C249 0.070(10) 0.236(17) 0.087(13) -0.078(12) -0.016(9) -0.015(10)
C250 0.053(8) 0.224(16) 0.094(12) -0.072(11) -0.001(7) -0.029(10)
P21B 0.183(12) 0.41(2) 0.138(11) -0.086(14) 0.063(10) -0.024(15)
F21B 0.201(14) 0.40(3) 0.18(2) -0.14(2) 0.028(15) -0.005(17)
F22B 0.19(2) 0.39(2) 0.18(2) -0.138(16) 0.04(2) 0.000(17)
F23B 0.23(2) 0.38(3) 0.165(13) -0.126(16) 0.070(15) -0.04(2)
F24B 0.21(2) 0.40(2) 0.18(2) -0.087(16) 0.054(19) -0.014(16)
F25B 0.22(2) 0.48(3) 0.153(13) -0.126(18) 0.043(15) 0.02(3)
F26B 0.187(15) 0.42(3) 0.19(2) -0.09(2) 0.054(15) -0.004(18)

loop_
_atom_type_symbol
_atom_type_description
_atom_type_scat_dispersion_real
_atom_type_scat_dispersion_imag
_atom_type_scat_source
C C 0.0019 0.0015 'International Tables Vol C Tables 4.2.6.8 and 6.1.1.4'
H H 0.0000 0.0000 'International Tables Vol C Tables 4.2.6.8 and 6.1.1.4'
Cl Cl 0.1253 0.1495 'International Tables Vol C Tables 4.2.6.8 and 6.1.1.4'
F F 0.0124 0.0097 'International Tables Vol C Tables 4.2.6.8 and 6.1.1.4'
Ir Ir -1.8933 7.6170 'International Tables Vol C Tables 4.2.6.8 and 6.1.1.4'
N N 0.0037 0.0031 'International Tables Vol C Tables 4.2.6.8 and 6.1.1.4'
P P 0.0853 0.0888 'International Tables Vol C Tables 4.2.6.8 and 6.1.1.4'
S S 0.1048 0.1164 'International Tables Vol C Tables 4.2.6.8 and 6.1.1.4'

loop_
_geom_angle_atom_site_label_1
_geom_angle_atom_site_label_2
_geom_angle_atom_site_label_3
_geom_angle
_geom_angle_site_symmetry_1
_geom_angle_site_symmetry_3
_geom_angle_publ_flag
N1 Ir1 N42 84.7(4) . . ?
N21 Ir1 N1 169.9(5) . . ?
N21 Ir1 N41 85.6(4) . . ?
N21 Ir1 N42 103.0(5) . . ?
C1 Ir1 N1 77.4(7) . . ?
C1 Ir1 N21 95.0(6) . . ?
C1 Ir1 N41 173.3(6) . . ?
C1 Ir1 N42 96.9(6) . . ?
C21 Ir1 N1 91.8(6) . . ?
C21 Ir1 N21 81.3(7) . . ?
C21 Ir1 C1 88.6(7) . . ?
C21 Ir1 N41 98.1(7) . . ?
C21 Ir1 N42 172.7(6) . . ?
N41 Ir1 N1 102.8(6) . . ?
N41 Ir1 N42 76.5(6) . . ?
C3 S1 C4 88.8(13) . . ?
C23 S21 C24 93.3(9) . . ?
C5 N1 Ir1 115.1(12) . . ?
C5 N1 C12 116.6(17) . . ?
C12 N1 Ir1 128.1(15) . . ?
C7 N2 C6 116.9(18) . . ?
C25 N21 Ir1 109.3(10) . . ?
C32 N21 Ir1 131.2(14) . . ?
C32 N21 C25 119.4(16) . . ?
C26 N22 C27 122.7(19) . . ?
C2 C1 Ir1 129.4(12) . . ?
C4 C1 Ir1 119.7(12) . . ?
C4 C1 C2 108.0(14) . . ?
C1 C2 H2 126.0 . . ?
C3 C2 C1 107.9(14) . . ?
C3 C2 H2 126.0 . . ?
S1 C3 H3 121.1 . . ?
C2 C3 S1 117.9(14) . . ?
C2 C3 H3 121.1 . . ?
C1 C4 S1 117.4(13) . . ?
C1 C4 C5 108.8(18) . . ?
C5 C4 S1 132.0(17) . . ?
N1 C5 C4 117.0(18) . . ?
N1 C5 C6 124.6(18) . . ?
C6 C5 C4 118(2) . . ?
N2 C6 C5 119(2) . . ?
N2 C6 H6 120.4 . . ?
C5 C6 H6 120.4 . . ?
N2 C7 C8 121(2) . . ?
N2 C7 C12 123.6(18) . . ?
C8 C7 C12 115(2) . . ?
C7 C8 H8 116.9 . . ?
C9 C8 C7 126(2) . . ?
C9 C8 H8 116.9 . . ?
C8 C9 Cl1 121.9(18) . . ?
C8 C9 C10 120.5(19) . . ?
C10 C9 Cl1 118(2) . . ?
C9 C10 Cl2 124.9(17) . . ?
C9 C10 C11 120(2) . . ?
C11 C10 Cl2 114.8(18) . . ?
C10 C11 H11 122.1 . . ?
C10 C11 C12 115.9(19) . . ?
C12 C11 H11 122.1 . . ?
N1 C12 C7 119(2) . . ?
N1 C12 C11 119.3(17) . . ?
C7 C12 C11 121.7(18) . . ?
C22 C21 Ir1 135.6(14) . . ?
C24 C21 Ir1 113.2(13) . . ?
C24 C21 C22 111.1(17) . . ?
C21 C22 H22 123.1 . . ?
C23 C22 C21 113.8(18) . . ?
C23 C22 H22 123.1 . . ?
S21 C23 H23 124.0 . . ?
C22 C23 S21 111.9(15) . . ?
C22 C23 H23 124.0 . . ?
C21 C24 S21 109.9(14) . . ?
C25 C24 S21 132.4(16) . . ?
C25 C24 C21 117.4(18) . . ?
N21 C25 C26 116.0(16) . . ?
C24 C25 N21 118.3(17) . . ?
C24 C25 C26 126(2) . . ?
N22 C26 C25 121(2) . . ?
N22 C26 H26 119.7 . . ?
C25 C26 H26 119.7 . . ?
N22 C27 C32 121.2(18) . . ?
C28 C27 N22 119(2) . . ?
C28 C27 C32 119(2) . . ?
C27 C28 H28 120.4 . . ?
C29 C28 C27 119(2) . . ?
C29 C28 H28 120.4 . . ?
C28 C29 Cl21 120(2) . . ?
C28 C29 C30 125(2) . . ?
C30 C29 Cl21 115(2) . . ?
C29 C30 Cl22 126.8(16) . . ?
C29 C30 C31 119(2) . . ?
C31 C30 Cl22 114.3(19) . . ?
C30 C31 H31 121.1 . . ?
C32 C31 C30 118(2) . . ?
C32 C31 H31 121.1 . . ?
N21 C32 C27 120(2) . . ?
C31 C32 N21 120.1(19) . . ?
C31 C32 C27 119.9(18) . . ?
C44 C45 N41 120.0 . . ?
C46 C45 C44 119.0(13) . . ?
C46 C45 N41 120.9(14) . . ?
C45 C44 H44 120.0 . . ?
C43 C44 C45 120.0 . . ?
C43 C44 H44 120.0 . . ?
C44 C43 H43 120.0 . . ?
C44 C43 C42 120.0 . . ?
C42 C43 H43 120.0 . . ?
C43 C42 H42 120.0 . . ?
C43 C42 C41 120.0 . . ?
C41 C42 H42 120.0 . . ?
C42 C41 H41 120.0 . . ?
C42 C41 N41 120.0 . . ?
N41 C41 H41 120.0 . . ?
C45 N41 Ir1 113.9(9) . . ?
C41 N41 Ir1 125.6(9) . . ?
C41 N41 C45 120.0 . . ?
C45 C46 N42 114.3(13) . . ?
C45 C46 C47 125.7(13) . . ?
N42 C46 C47 120.0 . . ?
C46 N42 Ir1 114.4(8) . . ?
C46 N42 C50 120.0 . . ?
C50 N42 Ir1 125.6(8) . . ?
N42 C50 H50 120.0 . . ?
C49 C50 N42 120.0 . . ?
C49 C50 H50 120.0 . . ?
C50 C49 H49 120.0 . . ?
C50 C49 C48 120.0 . . ?
C48 C49 H49 120.0 . . ?
C49 C48 H48 120.0 . . ?
C47 C48 C49 120.0 . . ?
C47 C48 H48 120.0 . . ?
C46 C47 H47 120.0 . . ?
C48 C47 C46 120.0 . . ?
C48 C47 H47 120.0 . . ?
N51 Ir2 N71 168.6(5) . . ?
N51 Ir2 N91 102.4(5) . . ?
N51 Ir2 N92 84.8(4) . . ?
N71 Ir2 N91 86.2(4) . . ?
C51 Ir2 N51 78.3(6) . . ?
C51 Ir2 N71 94.3(6) . . ?
C51 Ir2 N91 172.0(6) . . ?
C51 Ir2 C71 91.2(6) . . ?
C51 Ir2 N92 94.5(6) . . ?
C71 Ir2 N51 91.9(6) . . ?
C71 Ir2 N71 79.6(7) . . ?
C71 Ir2 N91 96.7(6) . . ?
C71 Ir2 N92 172.8(5) . . ?
N92 Ir2 N71 104.5(6) . . ?
N92 Ir2 N91 77.8(5) . . ?
C53 S51 C54 86.3(10) . . ?
C73 S71 C74 91.5(9) . . ?
C55 N51 Ir2 111.1(11) . . ?
C62 N51 Ir2 133.1(12) . . ?
C62 N51 C55 113.8(15) . . ?
C57 N52 C56 107.0(15) . . ?
C75 N71 Ir2 112.6(12) . . ?
C75 N71 C82 119.0(17) . . ?
C82 N71 Ir2 124.3(13) . . ?
C77 N72 C76 120(2) . . ?
C91 N91 Ir2 121.7(13) . . ?
C95 N91 Ir2 112.3(12) . . ?
C95 N91 C91 125.7(19) . . ?
C52 C51 Ir2 133.7(12) . . ?
C54 C51 Ir2 114.6(12) . . ?
C54 C51 C52 110.2(14) . . ?
C51 C52 H52 121.1 . . ?
C53 C52 C51 117.9(16) . . ?
C53 C52 H52 121.1 . . ?
S51 C53 H53 124.1 . . ?
C52 C53 S51 111.7(14) . . ?
C52 C53 H53 124.1 . . ?
C51 C54 S51 114.0(13) . . ?
C51 C54 C55 119.8(16) . . ?
C55 C54 S51 126.0(14) . . ?
N51 C55 C54 110.5(15) . . ?
C56 C55 N51 121.4(19) . . ?
C56 C55 C54 127.4(18) . . ?
N52 C56 H56 115.1 . . ?
C55 C56 N52 129.8(19) . . ?
C55 C56 H56 115.1 . . ?
C58 C57 N52 116.2(16) . . ?
C62 C57 N52 121.9(18) . . ?
C62 C57 C58 121.9(17) . . ?
C57 C58 H58 118.5 . . ?
C59 C58 C57 123.0(16) . . ?
C59 C58 H58 118.5 . . ?
C58 C59 Cl51 121.3(14) . . ?
C60 C59 Cl51 124.9(15) . . ?
C60 C59 C58 113.8(17) . . ?
C59 C60 Cl52 117.7(13) . . ?
C59 C60 C61 128.7(17) . . ?
C61 C60 Cl52 113.6(12) . . ?
C60 C61 H61 121.9 . . ?
C60 C61 C62 116.2(15) . . ?
C62 C61 H61 121.9 . . ?
N51 C62 C57 126.2(17) . . ?
N51 C62 C61 117.3(15) . . ?
C57 C62 C61 116.5(16) . . ?
C72 C71 Ir2 135.6(12) . . ?
C74 C71 Ir2 115.4(15) . . ?
C74 C71 C72 109.0(17) . . ?
C71 C72 H72 124.3 . . ?
C73 C72 C71 111.3(18) . . ?
C73 C72 H72 124.3 . . ?
S71 C73 H73 122.5 . . ?
C72 C73 S71 115.0(16) . . ?
C72 C73 H73 122.5 . . ?
C71 C74 S71 113.1(17) . . ?
C75 C74 S71 129.9(14) . . ?
C75 C74 C71 116.7(18) . . ?
N71 C75 C74 115.2(16) . . ?
N71 C75 C76 121(2) . . ?
C74 C75 C76 122(2) . . ?
N72 C76 C75 117(3) . . ?
N72 C76 H76 121.5 . . ?
C75 C76 H76 121.5 . . ?
N72 C77 C78 115(2) . . ?
N72 C77 C82 130(3) . . ?
C82 C77 C78 115(3) . . ?
C77 C78 H78 120.2 . . ?
C79 C78 C77 120(2) . . ?
C79 C78 H78 120.2 . . ?
C78 C79 Cl71 121(2) . . ?
C78 C79 C80 122(2) . . ?
C80 C79 Cl71 117(3) . . ?
C79 C80 Cl72 121(2) . . ?
C81 C80 Cl72 127(2) . . ?
C81 C80 C79 112(3) . . ?
C80 C81 H81 117.0 . . ?
C82 C81 C80 126(2) . . ?
C82 C81 H81 117.0 . . ?
C77 C82 N71 114(2) . . ?
C77 C82 C81 126(2) . . ?
C81 C82 N71 120.1(19) . . ?
N91 C91 H91 120.3 . . ?
N91 C91 C92 119.4(15) . . ?
C92 C91 H91 120.3 . . ?
C91 C92 H92 121.0 . . ?
C91 C92 C93 117.9(15) . . ?
C93 C92 H92 121.0 . . ?
C92 C93 H93 120.2 . . ?
C94 C93 C92 119.7(15) . . ?
C94 C93 H93 120.2 . . ?
C93 C94 H94 120.1 . . ?
C95 C94 C93 119.8(15) . . ?
C95 C94 H94 120.1 . . ?
N91 C95 C94 117.6(16) . . ?
N91 C95 C96 117.4(18) . . ?
C94 C95 C96 125.0(17) . . ?
C97 C96 C95 120.5(13) . . ?
C97 C96 N92 120.0 . . ?
N92 C96 C95 119.5(13) . . ?
C96 C97 H97 120.0 . . ?
C96 C97 C98 120.0 . . ?
C98 C97 H97 120.0 . . ?
C97 C98 H98 120.0 . . ?
C99 C98 C97 120.0 . . ?
C99 C98 H98 120.0 . . ?
C98 C99 H99 120.0 . . ?
C98 C99 C100 120.0 . . ?
C100 C99 H99 120.0 . . ?
C99 C100 H100 120.0 . . ?
N92 C100 C99 120.0 . . ?
N92 C100 H100 120.0 . . ?
C96 N92 Ir2 112.7(7) . . ?
C100 N92 Ir2 127.3(7) . . ?
C100 N92 C96 120.0 . . ?
F1 P1 F5 91.4(12) . . ?
F1 P1 F6 177.7(18) . . ?
F2 P1 F1 90.2(17) . . ?
F2 P1 F3 89.5(11) . . ?
F2 P1 F4 172.7(17) . . ?
F2 P1 F5 92.9(11) . . ?
F2 P1 F6 92.0(18) . . ?
F3 P1 F1 89.2(11) . . ?
F3 P1 F4 91.1(11) . . ?
F3 P1 F5 177.5(13) . . ?
F3 P1 F6 91.3(11) . . ?
F4 P1 F1 82.6(15) . . ?
F4 P1 F5 86.5(11) . . ?
F4 P1 F6 95.2(15) . . ?
F5 P1 F6 88.1(11) . . ?
F11 P11 F12 91.1(7) . . ?
F11 P11 F15 89.6(5) . . ?
F13 P11 F11 91.2(6) . . ?
F13 P11 F12 91.5(7) . . ?
F13 P11 F14 90.0(7) . . ?
F13 P11 F15 178.3(7) . . ?
F14 P11 F11 89.0(7) . . ?
F14 P11 F12 178.6(6) . . ?
F14 P11 F15 88.6(6) . . ?
F15 P11 F12 90.0(6) . . ?
F16 P11 F11 177.1(7) . . ?
F16 P11 F12 90.6(6) . . ?
F16 P11 F13 91.1(6) . . ?
F16 P11 F14 89.3(7) . . ?
F16 P11 F15 88.0(5) . . ?
N101 Ir3 N142 88.5(7) . . ?
N121 Ir3 N101 167.3(7) . . ?
N121 Ir3 N141 86.2(7) . . ?
N121 Ir3 N142 102.2(9) . . ?
N141 Ir3 N101 103.1(8) . . ?
N141 Ir3 N142 75.9(7) . . ?
C101 Ir3 N101 79.4(9) . . ?
C101 Ir3 N121 92.3(8) . . ?
C101 Ir3 N141 173.1(10) . . ?
C101 Ir3 N142 97.8(8) . . ?
C121 Ir3 N101 88.5(9) . . ?
C121 Ir3 N121 81.5(11) . . ?
C121 Ir3 N141 98.9(9) . . ?
C121 Ir3 N142 173.3(9) . . ?
C121 Ir3 C101 87.6(8) . . ?
C104 S101 C103 88.8(13) . . ?
C123 S121 C124 92.7(15) . . ?
C105 N101 Ir3 107.4(15) . . ?
C112 N101 Ir3 128.7(14) . . ?
C112 N101 C105 122.8(19) . . ?
C107 N102 C106 114(2) . . ?
C125 N121 Ir3 115(2) . . ?
C125 N121 C132 115(2) . . ?
C132 N121 Ir3 128.9(16) . . ?
C126 N122 C127 114(3) . . ?
C141 N141 Ir3 123.5(14) . . ?
C141 N141 C145 119.7(17) . . ?
C145 N141 Ir3 115.9(13) . . ?
C146 N142 Ir3 114.4(13) . . ?
C150 N142 Ir3 122.7(14) . . ?
C150 N142 C146 121.5(17) . . ?
C102 C101 Ir3 127.5(18) . . ?
C104 C101 Ir3 116.5(17) . . ?
C104 C101 C102 116(2) . . ?
C101 C102 H102 128.0 . . ?
C103 C102 C101 104(2) . . ?
C103 C102 H102 128.0 . . ?
S101 C103 H103 122.1 . . ?
C102 C103 S101 116(2) . . ?
C102 C103 H103 122.1 . . ?
C101 C104 S101 115(2) . . ?
C101 C104 C105 117.2(18) . . ?
C105 C104 S101 127.3(19) . . ?
N101 C105 C104 119(2) . . ?
C106 C105 N101 120(2) . . ?
C106 C105 C104 122(2) . . ?
N102 C106 H106 118.4 . . ?
C105 C106 N102 123(2) . . ?
C105 C106 H106 118.4 . . ?
N102 C107 C112 123(2) . . ?
C108 C107 N102 119(2) . . ?
C108 C107 C112 118(2) . . ?
C107 C108 H108 118.5 . . ?
C107 C108 C109 123(2) . . ?
C109 C108 H108 118.5 . . ?
C108 C109 Cl3 118(2) . . ?
C110 C109 Cl3 125(2) . . ?
C110 C109 C108 117(2) . . ?
C109 C110 Cl10 120(2) . . ?
C109 C110 C111 124(2) . . ?
C111 C110 Cl10 116.4(17) . . ?
C110 C111 H111 120.9 . . ?
C112 C111 C110 118(2) . . ?
C112 C111 H111 120.9 . . ?
N101 C112 C107 116.9(19) . . ?
N101 C112 C111 123(2) . . ?
C111 C112 C107 120(2) . . ?
C122 C121 Ir3 141(2) . . ?
C122 C121 C124 111(2) . . ?
C124 C121 Ir3 108(2) . . ?
C121 C122 H122 119.4 . . ?
C121 C122 C123 121(3) . . ?
C123 C122 H122 119.4 . . ?
S121 C123 H123 126.5 . . ?
C122 C123 S121 107(3) . . ?
C122 C123 H123 126.5 . . ?
C121 C124 S121 108(2) . . ?
C121 C124 C125 123(2) . . ?
C125 C124 S121 129.6(19) . . ?
N121 C125 C124 111(2) . . ?
C126 C125 N121 128(3) . . ?
C126 C125 C124 121(3) . . ?
N122 C126 H126 120.2 . . ?
C125 C126 N122 120(3) . . ?
C125 C126 H126 120.2 . . ?
N122 C127 C128 111(3) . . ?
N122 C127 C132 127(4) . . ?
C132 C127 C128 122(3) . . ?
C127 C128 H128 121.6 . . ?
C127 C128 C129 117(3) . . ?
C129 C128 H128 121.6 . . ?
C128 C129 Cl4 122(3) . . ?
C128 C129 C130 115(3) . . ?
C130 C129 Cl4 123(3) . . ?
C129 C130 Cl12 115(3) . . ?
C131 C130 Cl12 119(2) . . ?
C131 C130 C129 126(3) . . ?
C130 C131 H131 121.4 . . ?
C130 C131 C132 117(3) . . ?
C132 C131 H131 121.4 . . ?
N121 C132 C127 117(3) . . ?
N121 C132 C131 119(2) . . ?
C127 C132 C131 124(4) . . ?
N141 C141 H141 118.4 . . ?
N141 C141 C142 123(2) . . ?
C142 C141 H141 118.4 . . ?
C141 C142 H142 122.0 . . ?
C143 C142 C141 116(2) . . ?
C143 C142 H142 122.0 . . ?
C142 C143 H143 118.6 . . ?
C142 C143 C144 123(2) . . ?
C144 C143 H143 118.6 . . ?
C143 C144 H144 119.7 . . ?
C145 C144 C143 121(2) . . ?
C145 C144 H144 119.7 . . ?
N141 C145 C146 115.5(16) . . ?
C144 C145 N141 118(2) . . ?
C144 C145 C146 126(2) . . ?
N142 C146 C145 116.7(16) . . ?
C147 C146 N142 117.4(18) . . ?
C147 C146 C145 125.9(18) . . ?
C146 C147 H147 119.3 . . ?
C146 C147 C148 121(2) . . ?
C148 C147 H147 119.3 . . ?
C147 C148 H148 120.8 . . ?
C149 C148 C147 118(2) . . ?
C149 C148 H148 120.8 . . ?
C148 C149 H149 119.5 . . ?
C150 C149 C148 121(2) . . ?
C150 C149 H149 119.5 . . ?
N142 C150 C149 120(2) . . ?
N142 C150 H150 119.9 . . ?
C149 C150 H150 119.9 . . ?
F21 P21 F25 88.2(11) . . ?
F22 P21 F21 89.2(14) . . ?
F22 P21 F23 88.1(13) . . ?
F22 P21 F25 90.6(14) . . ?
F22 P21 F26 91.6(13) . . ?
F23 P21 F21 89.3(11) . . ?
F23 P21 F25 177.2(15) . . ?
F24 P21 F21 89.9(13) . . ?
F24 P21 F22 178.8(16) . . ?
F24 P21 F23 91.1(14) . . ?
F24 P21 F25 90.2(13) . . ?
F24 P21 F26 89.3(14) . . ?
F26 P21 F21 178.2(13) . . ?
F26 P21 F23 92.3(12) . . ?
F26 P21 F25 90.1(12) . . ?
N201 Ir4 N241 103.8(8) . . ?
N201 Ir4 N242 89.0(8) . . ?
N221 Ir4 N201 167.8(8) . . ?
N221 Ir4 N241 85.9(7) . . ?
N221 Ir4 N242 100.8(9) . . ?
N241 Ir4 N242 75.4(7) . . ?
C201 Ir4 N201 79.4(9) . . ?
C201 Ir4 N221 92.0(8) . . ?
C201 Ir4 N241 172.1(10) . . ?
C201 Ir4 N242 97.6(9) . . ?
C221 Ir4 N201 89.4(10) . . ?
C221 Ir4 N221 81.6(11) . . ?
C221 Ir4 N241 99.4(9) . . ?
C221 Ir4 N242 174.0(10) . . ?
C221 Ir4 C201 87.8(9) . . ?
C204 S201 C203 89.2(13) . . ?
C223 S221 C224 93.8(15) . . ?
C205 N201 Ir4 107.2(15) . . ?
C212 N201 Ir4 126.7(15) . . ?
C212 N201 C205 124(2) . . ?
C207 N202 C206 115(2) . . ?
C225 N221 Ir4 115(2) . . ?
C225 N221 C232 113(2) . . ?
C232 N221 Ir4 131.8(17) . . ?
C226 N222 C227 112(3) . . ?
C241 N241 Ir4 123.2(14) . . ?
C241 N241 C245 119.7(16) . . ?
C245 N241 Ir4 117.0(13) . . ?
C246 N242 Ir4 114.6(13) . . ?
C250 N242 Ir4 122.8(15) . . ?
C250 N242 C246 122.2(18) . . ?
C202 C201 Ir4 127.6(18) . . ?
C204 C201 Ir4 116.5(18) . . ?
C204 C201 C202 116(2) . . ?
C201 C202 H202 127.8 . . ?
C203 C202 C201 104(2) . . ?
C203 C202 H202 127.8 . . ?
S201 C203 H203 122.4 . . ?
C202 C203 S201 115(2) . . ?
C202 C203 H203 122.4 . . ?
C201 C204 S201 115(2) . . ?
C201 C204 C205 116.5(19) . . ?
C205 C204 S201 128(2) . . ?
N201 C205 C204 119(2) . . ?
C206 C205 N201 118(2) . . ?
C206 C205 C204 122(2) . . ?
N202 C206 H206 117.9 . . ?
C205 C206 N202 124(2) . . ?
C205 C206 H206 117.9 . . ?
N202 C207 C212 122(2) . . ?
C208 C207 N202 119(2) . . ?
C208 C207 C212 119(2) . . ?
C207 C208 H208 119.2 . . ?
C207 C208 C209 122(3) . . ?
C209 C208 H208 119.2 . . ?
C208 C209 Cl7 119(2) . . ?
C210 C209 Cl7 123(2) . . ?
C210 C209 C208 118(3) . . ?
C209 C210 Cl20 117(2) . . ?
C209 C210 C211 125(2) . . ?
C211 C210 Cl20 118.9(19) . . ?
C210 C211 H211 121.4 . . ?
C212 C211 C210 117(2) . . ?
C212 C211 H211 121.4 . . ?
N201 C212 C207 118(2) . . ?
N201 C212 C211 122(2) . . ?
C211 C212 C207 120(2) . . ?
C222 C221 Ir4 141(2) . . ?
C222 C221 C224 110(2) . . ?
C224 C221 Ir4 109(2) . . ?
C221 C222 H222 118.3 . . ?
C221 C222 C223 123(3) . . ?
C223 C222 H222 118.3 . . ?
S221 C223 H223 127.3 . . ?
C222 C223 S221 105(3) . . ?
C222 C223 H223 127.3 . . ?
C221 C224 S221 107(2) . . ?
C221 C224 C225 123(2) . . ?
C225 C224 S221 130(2) . . ?
N221 C225 C224 112(2) . . ?
C226 C225 N221 128(4) . . ?
C226 C225 C224 120(3) . . ?
N222 C226 H226 119.1 . . ?
C225 C226 N222 122(3) . . ?
C225 C226 H226 119.1 . . ?
N222 C227 C228 110(3) . . ?
N222 C227 C232 127(4) . . ?
C232 C227 C228 123(3) . . ?
C227 C228 H228 120.9 . . ?
C227 C228 C229 118(3) . . ?
C229 C228 H228 120.9 . . ?
C228 C229 Cl6 123(3) . . ?
C228 C229 C230 112(3) . . ?
C230 C229 Cl6 125(3) . . ?
C229 C230 Cl5 114(3) . . ?
C231 C230 Cl5 119(2) . . ?
C231 C230 C229 127(4) . . ?
C230 C231 H231 120.3 . . ?
C230 C231 C232 119(3) . . ?
C232 C231 H231 120.3 . . ?
N221 C232 C227 119(3) . . ?
N221 C232 C231 121(2) . . ?
C227 C232 C231 120(3) . . ?
N241 C241 H241 119.0 . . ?
N241 C241 C242 122(2) . . ?
C242 C241 H241 119.0 . . ?
C241 C242 H242 121.1 . . ?
C243 C242 C241 118(2) . . ?
C243 C242 H242 121.1 . . ?
C242 C243 H243 119.4 . . ?
C242 C243 C244 121.2(19) . . ?
C244 C243 H243 119.4 . . ?
C243 C244 H244 119.6 . . ?
C245 C244 C243 121(2) . . ?
C245 C244 H244 119.6 . . ?
N241 C245 C246 113.7(16) . . ?
C244 C245 N241 119(2) . . ?
C244 C245 C246 127(2) . . ?
N242 C246 C245 116.3(18) . . ?
C247 C246 N242 117.3(18) . . ?
C247 C246 C245 125.3(18) . . ?
C246 C247 H247 119.6 . . ?
C246 C247 C248 121(2) . . ?
C248 C247 H247 119.6 . . ?
C247 C248 H248 120.6 . . ?
C249 C248 C247 119(2) . . ?
C249 C248 H248 120.6 . . ?
C248 C249 H249 119.4 . . ?
C250 C249 C248 121(2) . . ?
C250 C249 H249 119.4 . . ?
N242 C250 C249 120(2) . . ?
N242 C250 H250 120.1 . . ?
C249 C250 H250 120.1 . . ?
F21B P21B F23B 91.9(14) . . ?
F21B P21B F26B 177.2(15) . . ?
F22B P21B F21B 90.6(15) . . ?
F22B P21B F23B 88.1(14) . . ?
F22B P21B F25B 91.5(15) . . ?
F22B P21B F26B 90.0(15) . . ?
F24B P21B F21B 91.7(15) . . ?
F24B P21B F22B 176.1(17) . . ?
F24B P21B F23B 88.7(15) . . ?
F24B P21B F25B 91.7(15) . . ?
F24B P21B F26B 87.9(15) . . ?
F25B P21B F21B 88.2(13) . . ?
F25B P21B F23B 179.6(19) . . ?
F25B P21B F26B 89.0(14) . . ?
F26B P21B F23B 90.9(13) . . ?

loop_
_geom_bond_atom_site_label_1
_geom_bond_atom_site_label_2
_geom_bond_distance
_geom_bond_site_symmetry_2
_geom_bond_publ_flag
Ir1 N1 2.110(14) . ?
Ir1 N21 2.063(15) . ?
Ir1 C1 1.97(2) . ?
Ir1 C21 1.951(19) . ?
Ir1 N41 2.059(13) . ?
Ir1 N42 2.143(9) . ?
Cl1 C9 1.69(2) . ?
Cl2 C10 1.65(3) . ?
Cl21 C29 1.85(2) . ?
Cl22 C30 1.68(3) . ?
S1 C3 1.65(2) . ?
S1 C4 1.659(19) . ?
S21 C23 1.72(2) . ?
S21 C24 1.77(2) . ?
N1 C5 1.27(2) . ?
N1 C12 1.34(2) . ?
N2 C6 1.34(2) . ?
N2 C7 1.27(2) . ?
N21 C25 1.44(2) . ?
N21 C32 1.37(2) . ?
N22 C26 1.31(3) . ?
N22 C27 1.33(3) . ?
C1 C2 1.45(2) . ?
C1 C4 1.41(2) . ?
C2 H2 0.9500 . ?
C2 C3 1.41(2) . ?
C3 H3 0.9500 . ?
C4 C5 1.51(2) . ?
C5 C6 1.42(3) . ?
C6 H6 0.9500 . ?
C7 C8 1.43(3) . ?
C7 C12 1.44(3) . ?
C8 H8 0.9500 . ?
C8 C9 1.30(3) . ?
C9 C10 1.44(3) . ?
C10 C11 1.45(3) . ?
C11 H11 0.9500 . ?
C11 C12 1.49(3) . ?
C21 C22 1.46(3) . ?
C21 C24 1.44(3) . ?
C22 H22 0.9500 . ?
C22 C23 1.39(3) . ?
C23 H23 0.9500 . ?
C24 C25 1.26(3) . ?
C25 C26 1.54(3) . ?
C26 H26 0.9500 . ?
C27 C28 1.33(3) . ?
C27 C32 1.46(3) . ?
C28 H28 0.9500 . ?
C28 C29 1.31(3) . ?
C29 C30 1.36(3) . ?
C30 C31 1.40(2) . ?
C31 H31 0.9500 . ?
C31 C32 1.36(3) . ?
C45 C44 1.3900 . ?
C45 N41 1.3900 . ?
C45 C46 1.315(15) . ?
C44 H44 0.9500 . ?
C44 C43 1.3900 . ?
C43 H43 0.9500 . ?
C43 C42 1.3900 . ?
C42 H42 0.9500 . ?
C42 C41 1.3900 . ?
C41 H41 0.9500 . ?
C41 N41 1.3900 . ?
C46 N42 1.3900 . ?
C46 C47 1.3900 . ?
N42 C50 1.3900 . ?
C50 H50 0.9500 . ?
C50 C49 1.3900 . ?
C49 H49 0.9500 . ?
C49 C48 1.3900 . ?
C48 H48 0.9500 . ?
C48 C47 1.3900 . ?
C47 H47 0.9500 . ?
Ir2 N51 2.107(14) . ?
Ir2 N71 2.119(15) . ?
Ir2 N91 2.222(17) . ?
Ir2 C51 1.942(18) . ?
Ir2 C71 1.964(19) . ?
Ir2 N92 2.110(9) . ?
Cl51 C59 1.689(19) . ?
Cl52 C60 1.803(17) . ?
Cl71 C79 1.68(3) . ?
Cl72 C80 1.56(3) . ?
S51 C53 1.78(2) . ?
S51 C54 1.796(17) . ?
S71 C73 1.67(2) . ?
S71 C74 1.71(2) . ?
N51 C55 1.39(2) . ?
N51 C62 1.28(2) . ?
N52 C56 1.41(3) . ?
N52 C57 1.41(2) . ?
N71 C75 1.36(3) . ?
N71 C82 1.47(3) . ?
N72 C76 1.37(3) . ?
N72 C77 1.28(4) . ?
N91 C91 1.330(16) . ?
N91 C95 1.326(17) . ?
C51 C52 1.36(2) . ?
C51 C54 1.35(2) . ?
C52 H52 0.9500 . ?
C52 C53 1.31(2) . ?
C53 H53 0.9500 . ?
C54 C55 1.39(2) . ?
C55 C56 1.25(2) . ?
C56 H56 0.9500 . ?
C57 C58 1.40(3) . ?
C57 C62 1.37(2) . ?
C58 H58 0.9500 . ?
C58 C59 1.38(3) . ?
C59 C60 1.36(2) . ?
C60 C61 1.37(2) . ?
C61 H61 0.9500 . ?
C61 C62 1.47(2) . ?
C71 C72 1.47(3) . ?
C71 C74 1.41(2) . ?
C72 H72 0.9500 . ?
C72 C73 1.36(2) . ?
C73 H73 0.9500 . ?
C74 C75 1.40(3) . ?
C75 C76 1.46(3) . ?
C76 H76 0.9500 . ?
C77 C78 1.52(4) . ?
C77 C82 1.34(3) . ?
C78 H78 0.9500 . ?
C78 C79 1.44(4) . ?
C79 C80 1.50(4) . ?
C80 C81 1.42(3) . ?
C81 H81 0.9500 . ?
C81 C82 1.36(3) . ?
C91 H91 0.9500 . ?
C91 C92 1.396(16) . ?
C92 H92 0.9500 . ?
C92 C93 1.406(17) . ?
C93 H93 0.9500 . ?
C93 C94 1.402(16) . ?
C94 H94 0.9500 . ?
C94 C95 1.397(16) . ?
C95 C96 1.43(2) . ?
C96 C97 1.3900 . ?
C96 N92 1.3900 . ?
C97 H97 0.9500 . ?
C97 C98 1.3900 . ?
C98 H98 0.9500 . ?
C98 C99 1.3900 . ?
C99 H99 0.9500 . ?
C99 C100 1.3900 . ?
C100 H100 0.9500 . ?
C100 N92 1.3900 . ?
P1 F1 1.583(15) . ?
P1 F2 1.574(15) . ?
P1 F3 1.576(15) . ?
P1 F4 1.579(15) . ?
P1 F5 1.587(15) . ?
P1 F6 1.591(14) . ?
P11 F11 1.601(11) . ?
P11 F12 1.612(13) . ?
P11 F13 1.569(10) . ?
P11 F14 1.574(14) . ?
P11 F15 1.605(9) . ?
P11 F16 1.549(10) . ?
Ir3 N101 2.182(17) . ?
Ir3 N121 2.13(2) . ?
Ir3 N141 2.176(15) . ?
Ir3 N142 2.198(15) . ?
Ir3 C101 2.075(18) . ?
Ir3 C121 2.04(2) . ?
Cl3 C109 1.70(3) . ?
Cl4 C129 1.65(4) . ?
Cl10 C110 1.75(2) . ?
Cl12 C130 1.77(3) . ?
S101 C103 1.70(3) . ?
S101 C104 1.68(2) . ?
S121 C123 1.64(4) . ?
S121 C124 1.77(3) . ?
N101 C105 1.42(2) . ?
N101 C112 1.31(3) . ?
N102 C106 1.42(3) . ?
N102 C107 1.41(3) . ?
N121 C125 1.34(3) . ?
N121 C132 1.35(3) . ?
N122 C126 1.33(4) . ?
N122 C127 1.37(4) . ?
N141 C141 1.38(2) . ?
N141 C145 1.40(2) . ?
N142 C146 1.39(2) . ?
N142 C150 1.33(2) . ?
C101 C102 1.44(3) . ?
C101 C104 1.29(3) . ?
C102 H102 0.9500 . ?
C102 C103 1.43(3) . ?
C103 H103 0.9500 . ?
C104 C105 1.44(3) . ?
C105 C106 1.36(3) . ?
C106 H106 0.9500 . ?
C107 C108 1.34(3) . ?
C107 C112 1.48(3) . ?
C108 H108 0.9500 . ?
C108 C109 1.39(3) . ?
C109 C110 1.36(3) . ?
C110 C111 1.40(3) . ?
C111 H111 0.9500 . ?
C111 C112 1.33(3) . ?
C121 C122 1.20(3) . ?
C121 C124 1.44(3) . ?
C122 H122 0.9500 . ?
C122 C123 1.43(3) . ?
C123 H123 0.9500 . ?
C124 C125 1.46(4) . ?
C125 C126 1.33(3) . ?
C126 H126 0.9500 . ?
C127 C128 1.43(4) . ?
C127 C132 1.37(3) . ?
C128 H128 0.9500 . ?
C128 C129 1.48(5) . ?
C129 C130 1.53(4) . ?
C130 C131 1.27(4) . ?
C131 H131 0.9500 . ?
C131 C132 1.41(3) . ?
C141 H141 0.9500 . ?
C141 C142 1.40(2) . ?
C142 H142 0.9500 . ?
C142 C143 1.35(3) . ?
C143 H143 0.9500 . ?
C143 C144 1.40(3) . ?
C144 H144 0.9500 . ?
C144 C145 1.38(2) . ?
C145 C146 1.46(3) . ?
C146 C147 1.34(2) . ?
C147 H147 0.9500 . ?
C147 C148 1.38(3) . ?
C148 H148 0.9500 . ?
C148 C149 1.37(3) . ?
C149 H149 0.9500 . ?
C149 C150 1.32(3) . ?
C150 H150 0.9500 . ?
P21 F21 1.456(15) . ?
P21 F22 1.361(15) . ?
P21 F23 1.453(14) . ?
P21 F24 1.344(15) . ?
P21 F25 1.460(15) . ?
P21 F26 1.452(15) . ?
Ir4 N201 2.176(18) . ?
Ir4 N221 2.13(2) . ?
Ir4 N241 2.177(15) . ?
Ir4 N242 2.199(16) . ?
Ir4 C201 2.077(18) . ?
Ir4 C221 2.04(2) . ?
Cl5 C230 1.77(4) . ?
Cl6 C229 1.66(4) . ?
Cl7 C209 1.70(3) . ?
Cl20 C210 1.75(2) . ?
S201 C203 1.70(3) . ?
S201 C204 1.68(2) . ?
S221 C223 1.64(4) . ?
S221 C224 1.77(3) . ?
N201 C205 1.42(3) . ?
N201 C212 1.32(3) . ?
N202 C206 1.42(3) . ?
N202 C207 1.41(3) . ?
N221 C225 1.34(3) . ?
N221 C232 1.36(3) . ?
N222 C226 1.33(4) . ?
N222 C227 1.38(4) . ?
N241 C241 1.37(2) . ?
N241 C245 1.40(2) . ?
N242 C246 1.39(2) . ?
N242 C250 1.32(2) . ?
C201 C202 1.45(3) . ?
C201 C204 1.29(3) . ?
C202 H202 0.9500 . ?
C202 C203 1.43(3) . ?
C203 H203 0.9500 . ?
C204 C205 1.45(3) . ?
C205 C206 1.36(3) . ?
C206 H206 0.9500 . ?
C207 C208 1.34(3) . ?
C207 C212 1.47(3) . ?
C208 H208 0.9500 . ?
C208 C209 1.38(3) . ?
C209 C210 1.36(3) . ?
C210 C211 1.40(3) . ?
C211 H211 0.9500 . ?
C211 C212 1.33(3) . ?
C221 C222 1.20(3) . ?
C221 C224 1.44(4) . ?
C222 H222 0.9500 . ?
C222 C223 1.43(3) . ?
C223 H223 0.9500 . ?
C224 C225 1.46(4) . ?
C225 C226 1.33(3) . ?
C226 H226 0.9500 . ?
C227 C228 1.42(4) . ?
C227 C232 1.38(3) . ?
C228 H228 0.9500 . ?
C228 C229 1.48(5) . ?
C229 C230 1.53(4) . ?
C230 C231 1.28(4) . ?
C231 H231 0.9500 . ?
C231 C232 1.41(4) . ?
C241 H241 0.9500 . ?
C241 C242 1.40(2) . ?
C242 H242 0.9500 . ?
C242 C243 1.36(3) . ?
C243 H243 0.9500 . ?
C243 C244 1.40(3) . ?
C244 H244 0.9500 . ?
C244 C245 1.37(2) . ?
C245 C246 1.46(3) . ?
C246 C247 1.35(2) . ?
C247 H247 0.9500 . ?
C247 C248 1.37(3) . ?
C248 H248 0.9500 . ?
C248 C249 1.37(3) . ?
C249 H249 0.9500 . ?
C249 C250 1.33(3) . ?
C250 H250 0.9500 . ?
P21B F21B 1.460(16) . ?
P21B F22B 1.347(15) . ?
P21B F23B 1.467(15) . ?
P21B F24B 1.329(16) . ?
P21B F25B 1.449(16) . ?
P21B F26B 1.458(16) . ?

loop_
_geom_torsion_atom_site_label_1
_geom_torsion_atom_site_label_2
_geom_torsion_atom_site_label_3
_geom_torsion_atom_site_label_4
_geom_torsion
_geom_torsion_site_symmetry_1
_geom_torsion_site_symmetry_2
_geom_torsion_site_symmetry_3
_geom_torsion_site_symmetry_4
_geom_torsion_publ_flag
Ir1 N1 C5 C4 14.7(7) . . . . ?
Ir1 N1 C5 C6 -174.9(4) . . . . ?
Ir1 N1 C12 C7 174.1(4) . . . . ?
Ir1 N1 C12 C11 -5.9(5) . . . . ?
Ir1 N21 C25 C24 -4.6(11) . . . . ?
Ir1 N21 C25 C26 177.3(5) . . . . ?
Ir1 N21 C32 C27 -176.6(7) . . . . ?
Ir1 N21 C32 C31 3.4(7) . . . . ?
Ir1 C1 C2 C3 -160.6(12) . . . . ?
Ir1 C1 C4 S1 162.8(11) . . . . ?
Ir1 C1 C4 C5 -4.0(9) . . . . ?
Ir1 C21 C22 C23 -176.3(16) . . . . ?
Ir1 C21 C24 S21 177.2(12) . . . . ?
Ir1 C21 C24 C25 -8.6(12) . . . . ?
Ir1 N42 C50 C49 -179.2(9) . . . . ?
Cl1 C9 C10 Cl2 0.0(4) . . . . ?
Cl1 C9 C10 C11 180.0(2) . . . . ?
Cl2 C10 C11 C12 -179.9(2) . . . . ?
Cl21 C29 C30 Cl22 0.1(4) . . . . ?
Cl21 C29 C30 C31 180.0(2) . . . . ?
Cl22 C30 C31 C32 180.0(3) . . . . ?
S1 C4 C5 N1 -171.7(10) . . . . ?
S1 C4 C5 C6 17.2(16) . . . . ?
S21 C24 C25 N21 -178.6(12) . . . . ?
S21 C24 C25 C26 -1(2) . . . . ?
N1 C5 C6 N2 0.0(5) . . . . ?
N2 C7 C8 C9 179.9(3) . . . . ?
N2 C7 C12 N1 0.1(5) . . . . ?
N2 C7 C12 C11 -179.9(3) . . . . ?
N21 C25 C26 N22 -0.1(4) . . . . ?
N22 C27 C28 C29 -179.9(3) . . . . ?
N22 C27 C32 N21 -0.1(5) . . . . ?
N22 C27 C32 C31 179.9(3) . . . . ?
C1 C2 C3 S1 0.0(4) . . . . ?
C1 C4 C5 N1 -7.5(9) . . . . ?
C1 C4 C5 C6 -178.6(6) . . . . ?
C2 C1 C4 S1 0.1(4) . . . . ?
C2 C1 C4 C5 -166.7(12) . . . . ?
C3 S1 C4 C1 -0.1(4) . . . . ?
C3 S1 C4 C5 163.0(15) . . . . ?
C4 S1 C3 C2 0.0(4) . . . . ?
C4 C1 C2 C3 -0.1(3) . . . . ?
C4 C5 C6 N2 170.4(8) . . . . ?
C5 N1 C12 C7 -0.2(4) . . . . ?
C5 N1 C12 C11 179.8(3) . . . . ?
C6 N2 C7 C8 -179.8(3) . . . . ?
C6 N2 C7 C12 0.1(5) . . . . ?
C7 N2 C6 C5 -0.1(5) . . . . ?
C7 C8 C9 Cl1 180.0(3) . . . . ?
C7 C8 C9 C10 0.1(5) . . . . ?
C8 C7 C12 N1 180.0(3) . . . . ?
C8 C7 C12 C11 0.0(4) . . . . ?
C8 C9 C10 Cl2 179.9(3) . . . . ?
C8 C9 C10 C11 -0.1(5) . . . . ?
C9 C10 C11 C12 0.1(4) . . . . ?
C10 C11 C12 N1 180.0(3) . . . . ?
C10 C11 C12 C7 0.0(4) . . . . ?
C12 N1 C5 C4 -170.3(8) . . . . ?
C12 N1 C5 C6 0.1(4) . . . . ?
C12 C7 C8 C9 -0.1(5) . . . . ?
C21 C22 C23 S21 -0.1(4) . . . . ?
C21 C24 C25 N21 8.7(14) . . . . ?
C21 C24 C25 C26 -173.4(7) . . . . ?
C22 C21 C24 S21 -0.1(4) . . . . ?
C22 C21 C24 C25 174.2(18) . . . . ?
C23 S21 C24 C21 0.0(4) . . . . ?
C23 S21 C24 C25 -173(2) . . . . ?
C24 S21 C23 C22 0.0(4) . . . . ?
C24 C21 C22 C23 0.1(4) . . . . ?
C24 C25 C26 N22 -177.9(13) . . . . ?
C25 N21 C32 C27 0.0(4) . . . . ?
C25 N21 C32 C31 180.0(3) . . . . ?
C26 N22 C27 C28 180.0(3) . . . . ?
C26 N22 C27 C32 0.1(5) . . . . ?
C27 N22 C26 C25 0.0(5) . . . . ?
C27 C28 C29 Cl21 180.0(3) . . . . ?
C27 C28 C29 C30 0.1(5) . . . . ?
C28 C27 C32 N21 -180.0(3) . . . . ?
C28 C27 C32 C31 0.0(5) . . . . ?
C28 C29 C30 Cl22 -180.0(3) . . . . ?
C28 C29 C30 C31 -0.1(5) . . . . ?
C29 C30 C31 C32 0.1(5) . . . . ?
C30 C31 C32 N21 180.0(3) . . . . ?
C30 C31 C32 C27 -0.1(5) . . . . ?
C32 N21 C25 C24 178.1(12) . . . . ?
C32 N21 C25 C26 0.1(3) . . . . ?
C32 C27 C28 C29 0.0(5) . . . . ?
C45 C44 C43 C42 0.0 . . . . ?
C45 C46 N42 Ir1 1.4(12) . . . . ?
C45 C46 N42 C50 -177.8(14) . . . . ?
C45 C46 C47 C48 177.6(16) . . . . ?
C44 C45 N41 Ir1 -172.2(8) . . . . ?
C44 C45 N41 C41 0.0 . . . . ?
C44 C45 C46 N42 172.5(8) . . . . ?
C44 C45 C46 C47 -5.2(15) . . . . ?
C44 C43 C42 C41 0.0 . . . . ?
C43 C42 C41 N41 0.0 . . . . ?
C42 C41 N41 Ir1 171.3(9) . . . . ?
C42 C41 N41 C45 0.0 . . . . ?
N41 C45 C44 C43 0.0 . . . . ?
N41 C45 C46 N42 -3.2(16) . . . . ?
N41 C45 C46 C47 179.1(8) . . . . ?
C46 C45 C44 C43 -175.7(15) . . . . ?
C46 C45 N41 Ir1 3.4(15) . . . . ?
C46 C45 N41 C41 175.7(15) . . . . ?
C46 N42 C50 C49 0.0 . . . . ?
N42 C46 C47 C48 0.0 . . . . ?
N42 C50 C49 C48 0.0 . . . . ?
C50 C49 C48 C47 0.0 . . . . ?
C49 C48 C47 C46 0.0 . . . . ?
C47 C46 N42 Ir1 179.3(8) . . . . ?
C47 C46 N42 C50 0.0 . . . . ?
Ir2 N51 C55 C54 23.6(8) . . . . ?
Ir2 N51 C55 C56 -165.8(5) . . . . ?
Ir2 N51 C62 C57 161.8(6) . . . . ?
Ir2 N51 C62 C61 -18.4(7) . . . . ?
Ir2 N71 C75 C74 -6.3(10) . . . . ?
Ir2 N71 C75 C76 158.2(6) . . . . ?
Ir2 N71 C82 C77 -155.4(8) . . . . ?
Ir2 N71 C82 C81 24.6(8) . . . . ?
Ir2 N91 C91 C92 -173.2(10) . . . . ?
Ir2 N91 C95 C94 173.8(11) . . . . ?
Ir2 N91 C95 C96 -6.9(15) . . . . ?
Ir2 C51 C52 C53 -165.2(13) . . . . ?
Ir2 C51 C54 S51 168.4(10) . . . . ?
Ir2 C51 C54 C55 -6.2(11) . . . . ?
Ir2 C71 C72 C73 -179.2(12) . . . . ?
Ir2 C71 C74 S71 179.4(9) . . . . ?
Ir2 C71 C74 C75 -6.0(10) . . . . ?
Cl51 C59 C60 Cl52 -0.1(4) . . . . ?
Cl51 C59 C60 C61 -180.0(3) . . . . ?
Cl52 C60 C61 C62 -179.9(2) . . . . ?
Cl71 C79 C80 Cl72 -0.1(4) . . . . ?
Cl71 C79 C80 C81 180.0(2) . . . . ?
Cl72 C80 C81 C82 -180.0(3) . . . . ?
S51 C54 C55 N51 173.5(9) . . . . ?
S51 C54 C55 C56 3.6(17) . . . . ?
S71 C74 C75 N71 -178.2(9) . . . . ?
S71 C74 C75 C76 17.4(18) . . . . ?
N51 C55 C56 N52 0.0(6) . . . . ?
N52 C57 C58 C59 179.9(3) . . . . ?
N52 C57 C62 N51 0.0(5) . . . . ?
N52 C57 C62 C61 -179.8(3) . . . . ?
N71 C75 C76 N72 -0.1(5) . . . . ?
N72 C77 C78 C79 -179.9(3) . . . . ?
N72 C77 C82 N71 -0.1(5) . . . . ?
N72 C77 C82 C81 179.9(4) . . . . ?
N91 C91 C92 C93 -0.2(6) . . . . ?
N91 C95 C96 C97 -177.7(9) . . . . ?
N91 C95 C96 N92 4.3(18) . . . . ?
C51 C52 C53 S51 -0.1(4) . . . . ?
C51 C54 C55 N51 -12.6(11) . . . . ?
C51 C54 C55 C56 177.5(7) . . . . ?
C52 C51 C54 S51 0.1(4) . . . . ?
C52 C51 C54 C55 -174.4(15) . . . . ?
C53 S51 C54 C51 -0.1(4) . . . . ?
C53 S51 C54 C55 174.0(16) . . . . ?
C54 S51 C53 C52 0.1(4) . . . . ?
C54 C51 C52 C53 0.0(4) . . . . ?
C54 C55 C56 N52 168.9(11) . . . . ?
C55 N51 C62 C57 0.1(4) . . . . ?
C55 N51 C62 C61 179.9(3) . . . . ?
C56 N52 C57 C58 180.0(3) . . . . ?
C56 N52 C57 C62 0.0(4) . . . . ?
C57 N52 C56 C55 0.1(5) . . . . ?
C57 C58 C59 Cl51 -179.9(3) . . . . ?
C57 C58 C59 C60 0.0(5) . . . . ?
C58 C57 C62 N51 179.9(3) . . . . ?
C58 C57 C62 C61 0.2(5) . . . . ?
C58 C59 C60 Cl52 180.0(2) . . . . ?
C58 C59 C60 C61 0.1(5) . . . . ?
C59 C60 C61 C62 0.0(5) . . . . ?
C60 C61 C62 N51 -179.9(3) . . . . ?
C60 C61 C62 C57 -0.1(4) . . . . ?
C62 N51 C55 C54 -170.7(9) . . . . ?
C62 N51 C55 C56 -0.1(4) . . . . ?
C62 C57 C58 C59 -0.1(5) . . . . ?
C71 C72 C73 S71 0.0(4) . . . . ?
C71 C74 C75 N71 8.2(12) . . . . ?
C71 C74 C75 C76 -156.1(9) . . . . ?
C72 C71 C74 S71 0.0(4) . . . . ?
C72 C71 C74 C75 174.6(14) . . . . ?
C73 S71 C74 C71 0.0(4) . . . . ?
C73 S71 C74 C75 -173.8(16) . . . . ?
C74 S71 C73 C72 0.0(4) . . . . ?
C74 C71 C72 C73 0.0(4) . . . . ?
C74 C75 C76 N72 163.4(11) . . . . ?
C75 N71 C82 C77 -0.1(4) . . . . ?
C75 N71 C82 C81 180.0(3) . . . . ?
C76 N72 C77 C78 -179.9(3) . . . . ?
C76 N72 C77 C82 0.2(6) . . . . ?
C77 N72 C76 C75 -0.1(5) . . . . ?
C77 C78 C79 Cl71 -180.0(2) . . . . ?
C77 C78 C79 C80 0.0(5) . . . . ?
C78 C77 C82 N71 -180.0(2) . . . . ?
C78 C77 C82 C81 0.0(5) . . . . ?
C78 C79 C80 Cl72 180.0(3) . . . . ?
C78 C79 C80 C81 0.0(4) . . . . ?
C79 C80 C81 C82 0.0(5) . . . . ?
C80 C81 C82 N71 180.0(3) . . . . ?
C80 C81 C82 C77 0.0(6) . . . . ?
C82 N71 C75 C74 -164.4(10) . . . . ?
C82 N71 C75 C76 0.2(4) . . . . ?
C82 C77 C78 C79 0.0(5) . . . . ?
C91 N91 C95 C94 0.2(13) . . . . ?
C91 N91 C95 C96 179.5(15) . . . . ?
C91 C92 C93 C94 0.4(13) . . . . ?
C92 C93 C94 C95 -0.3(17) . . . . ?
C93 C94 C95 N91 0.0(16) . . . . ?
C93 C94 C95 C96 -179.3(17) . . . . ?
C94 C95 C96 C97 1.6(19) . . . . ?
C94 C95 C96 N92 -176.4(12) . . . . ?
C95 N91 C91 C92 -0.1(6) . . . . ?
C95 C96 C97 C98 -178.0(15) . . . . ?
C95 C96 N92 Ir2 0.8(13) . . . . ?
C95 C96 N92 C100 178.0(14) . . . . ?
C96 C97 C98 C99 0.0 . . . . ?
C97 C96 N92 Ir2 -177.2(8) . . . . ?
C97 C96 N92 C100 0.0 . . . . ?
C97 C98 C99 C100 0.0 . . . . ?
C98 C99 C100 N92 0.0 . . . . ?
C99 C100 N92 Ir2 176.7(9) . . . . ?
C99 C100 N92 C96 0.0 . . . . ?
N92 C96 C97 C98 0.0 . . . . ?
Ir3 N101 C105 C104 -10.3(17) . . . . ?
Ir3 N101 C105 C106 169.1(9) . . . . ?
Ir3 N101 C112 C107 -166.6(11) . . . . ?
Ir3 N101 C112 C111 13.4(11) . . . . ?
Ir3 N121 C125 C124 -11.9(15) . . . . ?
Ir3 N121 C125 C126 168.3(11) . . . . ?
Ir3 N121 C132 C127 -166.2(12) . . . . ?
Ir3 N121 C132 C131 13.8(13) . . . . ?
Ir3 N141 C141 C142 168.3(18) . . . . ?
Ir3 N141 C145 C144 -168.8(19) . . . . ?
Ir3 N141 C145 C146 5(3) . . . . ?
Ir3 N142 C146 C145 -12(3) . . . . ?
Ir3 N142 C146 C147 167.2(18) . . . . ?
Ir3 N142 C150 C149 -166(2) . . . . ?
Ir3 C101 C102 C103 -179(2) . . . . ?
Ir3 C101 C104 S101 179.0(18) . . . . ?
Ir3 C101 C104 C105 -5(2) . . . . ?
Ir3 C121 C122 C123 174(2) . . . . ?
Ir3 C121 C124 S121 -175.8(16) . . . . ?
Ir3 C121 C124 C125 9(2) . . . . ?
Cl3 C109 C110 Cl10 0.0(4) . . . . ?
Cl3 C109 C110 C111 -180.0(3) . . . . ?
Cl4 C129 C130 Cl12 0.0(4) . . . . ?
Cl4 C129 C130 C131 -180.0(3) . . . . ?
Cl10 C110 C111 C112 180.0(3) . . . . ?
Cl12 C130 C131 C132 180.0(2) . . . . ?
S101 C104 C105 N101 -173.5(17) . . . . ?
S101 C104 C105 C106 7(3) . . . . ?
S121 C124 C125 N121 -172.2(17) . . . . ?
S121 C124 C125 C126 8(3) . . . . ?
N101 C105 C106 N102 -0.1(5) . . . . ?
N102 C107 C108 C109 -180.0(3) . . . . ?
N102 C107 C112 N101 0.0(5) . . . . ?
N102 C107 C112 C111 179.9(3) . . . . ?
N121 C125 C126 N122 0.0(5) . . . . ?
N122 C127 C128 C129 -180.0(3) . . . . ?
N122 C127 C132 N121 0.0(5) . . . . ?
N122 C127 C132 C131 179.9(3) . . . . ?
N141 C141 C142 C143 0.1(6) . . . . ?
N141 C145 C146 N142 5(4) . . . . ?
N141 C145 C146 C147 -175(2) . . . . ?
N142 C146 C147 C148 0.1(6) . . . . ?
C101 C102 C103 S101 0.0(4) . . . . ?
C101 C104 C105 N101 11(3) . . . . ?
C101 C104 C105 C106 -168.8(14) . . . . ?
C102 C101 C104 S101 0.0(5) . . . . ?
C102 C101 C104 C105 176(3) . . . . ?
C103 S101 C104 C101 0.0(4) . . . . ?
C103 S101 C104 C105 -176(3) . . . . ?
C104 S101 C103 C102 0.0(4) . . . . ?
C104 C101 C102 C103 0.0(4) . . . . ?
C104 C105 C106 N102 179.4(18) . . . . ?
C105 N101 C112 C107 0.0(4) . . . . ?
C105 N101 C112 C111 -180.0(3) . . . . ?
C106 N102 C107 C108 180.0(3) . . . . ?
C106 N102 C107 C112 0.0(5) . . . . ?
C107 N102 C106 C105 0.0(5) . . . . ?
C107 C108 C109 Cl3 180.0(3) . . . . ?
C107 C108 C109 C110 0.0(5) . . . . ?
C108 C107 C112 N101 -180.0(3) . . . . ?
C108 C107 C112 C111 -0.1(5) . . . . ?
C108 C109 C110 Cl10 180.0(2) . . . . ?
C108 C109 C110 C111 0.0(5) . . . . ?
C109 C110 C111 C112 -0.1(5) . . . . ?
C110 C111 C112 N101 180.0(3) . . . . ?
C110 C111 C112 C107 0.1(5) . . . . ?
C112 N101 C105 C104 -179.4(18) . . . . ?
C112 N101 C105 C106 0.1(4) . . . . ?
C112 C107 C108 C109 0.0(5) . . . . ?
C121 C122 C123 S121 0.0(5) . . . . ?
C121 C124 C125 N121 2(2) . . . . ?
C121 C124 C125 C126 -178.0(14) . . . . ?
C122 C121 C124 S121 0.0(4) . . . . ?
C122 C121 C124 C125 -175(3) . . . . ?
C123 S121 C124 C121 0.0(4) . . . . ?
C123 S121 C124 C125 175(3) . . . . ?
C124 S121 C123 C122 0.0(4) . . . . ?
C124 C121 C122 C123 0.0(4) . . . . ?
C124 C125 C126 N122 -179.9(18) . . . . ?
C125 N121 C132 C127 0.0(4) . . . . ?
C125 N121 C132 C131 -180.0(3) . . . . ?
C126 N122 C127 C128 180.0(3) . . . . ?
C126 N122 C127 C132 0.0(5) . . . . ?
C127 N122 C126 C125 0.0(5) . . . . ?
C127 C128 C129 Cl4 -180.0(2) . . . . ?
C127 C128 C129 C130 0.0(4) . . . . ?
C128 C127 C132 N121 -180.0(3) . . . . ?
C128 C127 C132 C131 0.0(5) . . . . ?
C128 C129 C130 Cl12 180.0(2) . . . . ?
C128 C129 C130 C131 0.0(5) . . . . ?
C129 C130 C131 C132 0.0(5) . . . . ?
C130 C131 C132 N121 180.0(3) . . . . ?
C130 C131 C132 C127 0.0(5) . . . . ?
C132 N121 C125 C124 179.9(17) . . . . ?
C132 N121 C125 C126 0.0(4) . . . . ?
C132 C127 C128 C129 0.0(5) . . . . ?
C141 N141 C145 C144 0.5(13) . . . . ?
C141 N141 C145 C146 174(3) . . . . ?
C141 C142 C143 C144 -0.5(13) . . . . ?
C142 C143 C144 C145 0.9(18) . . . . ?
C143 C144 C145 N141 -0.8(17) . . . . ?
C143 C144 C145 C146 -174(3) . . . . ?
C144 C145 C146 N142 178(2) . . . . ?
C144 C145 C146 C147 -1(4) . . . . ?
C145 N141 C141 C142 -0.1(6) . . . . ?
C145 C146 C147 C148 180(4) . . . . ?
C146 N142 C150 C149 -0.4(14) . . . . ?
C146 C147 C148 C149 -0.1(13) . . . . ?
C147 C148 C149 C150 0.0(18) . . . . ?
C148 C149 C150 N142 0.3(18) . . . . ?
C150 N142 C146 C145 -179(3) . . . . ?
C150 N142 C146 C147 0.2(6) . . . . ?
Ir4 N201 C205 C204 -8.0(19) . . . . ?
Ir4 N201 C205 C206 163.1(11) . . . . ?
Ir4 N201 C212 C207 -159.7(14) . . . . ?
Ir4 N201 C212 C211 20.3(14) . . . . ?
Ir4 N221 C225 C224 -8.1(19) . . . . ?
Ir4 N221 C225 C226 177.6(10) . . . . ?
Ir4 N221 C232 C227 -177.0(12) . . . . ?
Ir4 N221 C232 C231 3.0(12) . . . . ?
Ir4 N241 C241 C242 176.4(18) . . . . ?
Ir4 N241 C245 C244 -176.6(19) . . . . ?
Ir4 N241 C245 C246 11(3) . . . . ?
Ir4 N242 C246 C245 18(3) . . . . ?
Ir4 N242 C246 C247 -173(2) . . . . ?
Ir4 N242 C250 C249 172(2) . . . . ?
Ir4 C201 C202 C203 178(2) . . . . ?
Ir4 C201 C204 S201 -178(2) . . . . ?
Ir4 C201 C204 C205 8(3) . . . . ?
Ir4 C221 C222 C223 -173(3) . . . . ?
Ir4 C221 C224 S221 175.5(19) . . . . ?
Ir4 C221 C224 C225 1(3) . . . . ?
Cl5 C230 C231 C232 180.0(2) . . . . ?
Cl6 C229 C230 Cl5 0.0(4) . . . . ?
Cl6 C229 C230 C231 180.0(3) . . . . ?
Cl7 C209 C210 Cl20 0.0(4) . . . . ?
Cl7 C209 C210 C211 -180.0(3) . . . . ?
Cl20 C210 C211 C212 180.0(3) . . . . ?
S201 C204 C205 N201 -172.5(19) . . . . ?
S201 C204 C205 C206 17(3) . . . . ?
S221 C224 C225 N221 -168(2) . . . . ?
S221 C224 C225 C226 7(4) . . . . ?
N201 C205 C206 N202 0.0(5) . . . . ?
N202 C207 C208 C209 -180.0(3) . . . . ?
N202 C207 C212 N201 -0.1(5) . . . . ?
N202 C207 C212 C211 179.9(3) . . . . ?
N221 C225 C226 N222 0.0(5) . . . . ?
N222 C227 C228 C229 -179.9(3) . . . . ?
N222 C227 C232 N221 -0.1(5) . . . . ?
N222 C227 C232 C231 179.9(3) . . . . ?
N241 C241 C242 C243 -0.1(6) . . . . ?
N241 C245 C246 N242 -19(4) . . . . ?
N241 C245 C246 C247 173(2) . . . . ?
N242 C246 C247 C248 -0.1(6) . . . . ?
C201 C202 C203 S201 0.0(4) . . . . ?
C201 C204 C205 N201 0(3) . . . . ?
C201 C204 C205 C206 -170.3(16) . . . . ?
C202 C201 C204 S201 0.1(5) . . . . ?
C202 C201 C204 C205 -174(3) . . . . ?
C203 S201 C204 C201 -0.1(4) . . . . ?
C203 S201 C204 C205 173(4) . . . . ?
C204 S201 C203 C202 0.0(4) . . . . ?
C204 C201 C202 C203 0.0(4) . . . . ?
C204 C205 C206 N202 171(2) . . . . ?
C205 N201 C212 C207 0.0(4) . . . . ?
C205 N201 C212 C211 -180.0(3) . . . . ?
C206 N202 C207 C208 180.0(3) . . . . ?
C206 N202 C207 C212 0.1(5) . . . . ?
C207 N202 C206 C205 -0.1(5) . . . . ?
C207 C208 C209 Cl7 -180.0(3) . . . . ?
C207 C208 C209 C210 0.0(5) . . . . ?
C208 C207 C212 N201 -180.0(3) . . . . ?
C208 C207 C212 C211 0.0(5) . . . . ?
C208 C209 C210 Cl20 180.0(3) . . . . ?
C208 C209 C210 C211 0.0(5) . . . . ?
C209 C210 C211 C212 -0.1(5) . . . . ?
C210 C211 C212 N201 -180.0(3) . . . . ?
C210 C211 C212 C207 0.0(5) . . . . ?
C212 N201 C205 C204 -171(2) . . . . ?
C212 N201 C205 C206 0.0(4) . . . . ?
C212 C207 C208 C209 -0.1(5) . . . . ?
C221 C222 C223 S221 0.0(5) . . . . ?
C221 C224 C225 N221 5(3) . . . . ?
C221 C224 C225 C226 179.5(18) . . . . ?
C222 C221 C224 S221 0.0(4) . . . . ?
C222 C221 C224 C225 -174(4) . . . . ?
C223 S221 C224 C221 0.0(5) . . . . ?
C223 S221 C224 C225 174(4) . . . . ?
C224 S221 C223 C222 0.0(4) . . . . ?
C224 C221 C222 C223 0.0(5) . . . . ?
C224 C225 C226 N222 -174(2) . . . . ?
C225 N221 C232 C227 0.0(4) . . . . ?
C225 N221 C232 C231 -180.0(3) . . . . ?
C226 N222 C227 C228 180.0(3) . . . . ?
C226 N222 C227 C232 0.1(5) . . . . ?
C227 N222 C226 C225 0.0(5) . . . . ?
C227 C228 C229 Cl6 -180.0(2) . . . . ?
C227 C228 C229 C230 0.0(4) . . . . ?
C228 C227 C232 N221 -180.0(3) . . . . ?
C228 C227 C232 C231 0.0(5) . . . . ?
C228 C229 C230 Cl5 -180.0(2) . . . . ?
C228 C229 C230 C231 0.1(5) . . . . ?
C229 C230 C231 C232 -0.1(5) . . . . ?
C230 C231 C232 N221 180.0(3) . . . . ?
C230 C231 C232 C227 0.0(5) . . . . ?
C232 N221 C225 C224 174(2) . . . . ?
C232 N221 C225 C226 0.0(4) . . . . ?
C232 C227 C228 C229 0.0(5) . . . . ?
C241 N241 C245 C244 0.1(13) . . . . ?
C241 N241 C245 C246 -172(3) . . . . ?
C241 C242 C243 C244 0.2(13) . . . . ?
C242 C243 C244 C245 -0.2(18) . . . . ?
C243 C244 C245 N241 0.0(17) . . . . ?
C243 C244 C245 C246 171(3) . . . . ?
C244 C245 C246 N242 169(2) . . . . ?
C244 C245 C246 C247 1(4) . . . . ?
C245 N241 C241 C242 -0.1(6) . . . . ?
C245 C246 C247 C248 168(4) . . . . ?
C246 N242 C250 C249 -0.2(14) . . . . ?
C246 C247 C248 C249 0.1(13) . . . . ?
C247 C248 C249 C250 -0.2(18) . . . . ?
C248 C249 C250 N242 0.3(18) . . . . ?
C250 N242 C246 C245 -169(3) . . . . ?
C250 N242 C246 C247 0.1(6) . . . . ?

loop_
_smtbx_masks_void_nr
_smtbx_masks_void_average_x
_smtbx_masks_void_average_y
_smtbx_masks_void_average_z
_smtbx_masks_void_volume
_smtbx_masks_void_count_electrons
_smtbx_masks_void_content
1 0.269 -0.012 0.256 182.7 47.2 '2 MeCN'
2 -0.269 0.012 0.744 182.7 48.0 '2 MeCN'
3 0.178 0.850 0.822 10.9 0.0 ?
4 0.822 0.150 0.178 10.9 0.0 ?
